data_2201931
loop_
_publ_author_name
'Almeida Paz, Filipe A.'
'Soares-Santos, Paula C. R.'
'Nogueira, Helena I. S.'
'Trindade, Tito'
'Klinowski, Jacek'

_publ_section_title
;
 Tetrabutylammonium 2,6-dihydroxybenzoate 2,6-dihydroxybenzoic acid
 solvate
;
_journal_issue 4
_journal_name_full 'Acta Crystallographica Section E'
_journal_page_first o506
_journal_page_last o508
_journal_paper_doi 10.1107/S1600536803004987
_journal_volume 59
_journal_year 2003
_chemical_formula_iupac 'C16 H36 N1 1+, C7 H5 O4 1-, C7 H6 O4'
_chemical_formula_moiety 'C16 H36 N1 1+, C7 H5 O4 1-, C7 H6 O4'
_chemical_formula_sum 'C30 H47 N O8'
_chemical_formula_weight 549.69
_chemical_name_systematic
;
Tetrabutylammonium 2,6-dihydroxybenzoate 2,6-dihydroxybenzoic acid solvate
;
_space_group_IT_number 1
_symmetry_cell_setting triclinic
_symmetry_space_group_name_Hall 'P 1'
_symmetry_space_group_name_H-M 'P 1'
_atom_sites_solution_hydrogens geom
_atom_sites_solution_primary direct
_atom_sites_solution_secondary difmap
_cell_angle_alpha 86.201(6)
_cell_angle_beta 84.847(7)
_cell_angle_gamma 89.898(7)
_cell_formula_units_Z 4
_cell_length_a 13.9840(3)
_cell_length_b 14.0507(2)
_cell_length_c 15.4152(4)
_cell_measurement_reflns_used 16891
_cell_measurement_temperature 180(2)
_cell_measurement_theta_max 25.03
_cell_measurement_theta_min 1.0
_cell_volume 3009.96(12)
_computing_cell_refinement 'HKL SCALEPACK (Otwinowski & Minor, 1997)'
_computing_data_collection 'COLLECT (Nonius 1998)'
_computing_data_reduction 'HKL DENZO (Otwinowski & Minor, 1997) and SCALEPACK'
_computing_molecular_graphics SHELXTL
_computing_publication_material SHELXTL
_computing_structure_refinement 'SHELXTL (Bruker, 2001)'
_computing_structure_solution 'SIR92 (Altomare at al., 1994)'
_diffrn_ambient_temperature 180(2)
_diffrn_measured_fraction_theta_full 0.988
_diffrn_measured_fraction_theta_max 0.988
_diffrn_measurement_device_type 'Nonius KappaCCD'
_diffrn_measurement_method 'Thin-slice \w and \f'
_diffrn_radiation_monochromator graphite
_diffrn_radiation_source 'fine-focus sealed tube'
_diffrn_radiation_type MoK\a
_diffrn_radiation_wavelength 0.71073
_diffrn_reflns_av_R_equivalents 0.0294
_diffrn_reflns_av_sigmaI/netI 0.0561
_diffrn_reflns_limit_h_max 16
_diffrn_reflns_limit_h_min -16
_diffrn_reflns_limit_k_max 16
_diffrn_reflns_limit_k_min -16
_diffrn_reflns_limit_l_max 18
_diffrn_reflns_limit_l_min -18
_diffrn_reflns_number 26943
_diffrn_reflns_theta_full 25.08
_diffrn_reflns_theta_max 25.08
_diffrn_reflns_theta_min 3.53
_diffrn_standards_number 0
_exptl_absorpt_coefficient_mu 0.087
_exptl_absorpt_correction_T_max 0.806
_exptl_absorpt_correction_T_min 0.770
_exptl_absorpt_correction_type multi-scan
_exptl_absorpt_process_details '(SORTAV; Blessing, 1995)'
_exptl_crystal_colour red
_exptl_crystal_density_diffrn 1.213
_exptl_crystal_density_method 'not measured'
_exptl_crystal_description Block
_exptl_crystal_F_000 1192
_exptl_crystal_size_max 0.23
_exptl_crystal_size_mid 0.16
_exptl_crystal_size_min 0.12
_refine_diff_density_max 0.165
_refine_diff_density_min -0.213
_refine_ls_extinction_method none
_refine_ls_goodness_of_fit_ref 1.123
_refine_ls_hydrogen_treatment constr
_refine_ls_matrix_type full
_refine_ls_number_parameters 1441
_refine_ls_number_reflns 17008
_refine_ls_number_restraints 3
_refine_ls_restrained_S_all 1.122
_refine_ls_R_factor_all 0.0573
_refine_ls_R_factor_gt 0.0430
_refine_ls_shift/su_max 0.006
_refine_ls_shift/su_mean 0.000
_refine_ls_structure_factor_coef Fsqd
_refine_ls_weighting_details 'calc w = 1/[\s^2^(Fo^2^)+(0.048P)^2^+0.3071P] where P = (Fo^2^+2Fc^2^)/3'
_refine_ls_weighting_scheme calc
_refine_ls_wR_factor_gt 0.1044
_refine_ls_wR_factor_ref 0.1131
_reflns_number_gt 14232
_reflns_number_total 17008
_reflns_threshold_expression I>2\s(I)
_cod_data_source_file cv6172.cif
_cod_data_source_block I
_cod_original_cell_volume 3009.96(11)
_cod_database_code 2201931
_cod_database_fobs_code 2201931

loop_
_symmetry_equiv_pos_as_xyz
'x, y, z'

loop_
_atom_site_label
_atom_site_fract_x
_atom_site_fract_y
_atom_site_fract_z
_atom_site_U_iso_or_equiv
_atom_site_adp_type
_atom_site_calc_flag
_atom_site_refinement_flags
_atom_site_occupancy
_atom_site_disorder_assembly
_atom_site_disorder_group
_atom_site_type_symbol
N1_1 0.2634(2) -0.02958(17) -0.24354(16) 0.0343(6) Uani d . 1 . . N
C1_1 0.2365(3) 0.0515(2) -0.3080(2) 0.0365(8) Uani d . 1 . . C
H1A_1 0.1852 0.0286 -0.3417 0.044 Uiso calc R 1 . . H
H1B_1 0.2932 0.0672 -0.3497 0.044 Uiso calc R 1 . . H
C2_1 0.2021(3) 0.1427(2) -0.2661(2) 0.0400(8) Uani d . 1 . . C
H2A_1 0.2540 0.1687 -0.2349 0.048 Uiso calc R 1 . . H
H2B_1 0.1463 0.1279 -0.2231 0.048 Uiso calc R 1 . . H
C3_1 0.1736(3) 0.2167(2) -0.3363(2) 0.0445(9) Uani d . 1 . . C
H3A_1 0.2290 0.2294 -0.3802 0.053 Uiso calc R 1 . . H
H3B_1 0.1206 0.1908 -0.3664 0.053 Uiso calc R 1 . . H
C4_1 0.1417(3) 0.3095(2) -0.2979(2) 0.0521(10) Uani d . 1 . . C
H4A_1 0.1215 0.3542 -0.3443 0.078 Uiso calc R 1 . . H
H4B_1 0.1951 0.3373 -0.2711 0.078 Uiso calc R 1 . . H
H4C_1 0.0877 0.2970 -0.2535 0.078 Uiso calc R 1 . . H
C5_1 0.3396(3) 0.0020(2) -0.1873(2) 0.0366(8) Uani d . 1 . . C
H5A_1 0.3535 -0.0518 -0.1457 0.044 Uiso calc R 1 . . H
H5B_1 0.3134 0.0546 -0.1529 0.044 Uiso calc R 1 . . H
C6_1 0.4333(3) 0.0354(2) -0.2378(2) 0.0423(8) Uani d . 1 . . C
H6A_1 0.4206 0.0901 -0.2789 0.051 Uiso calc R 1 . . H
H6B_1 0.4606 -0.0168 -0.2723 0.051 Uiso calc R 1 . . H
C7_1 0.5058(3) 0.0650(3) -0.1766(2) 0.0471(9) Uani d . 1 . . C
H7A_1 0.4803 0.1197 -0.1445 0.057 Uiso calc R 1 . . H
H7B_1 0.5161 0.0115 -0.1334 0.057 Uiso calc R 1 . . H
C8_1 0.6009(3) 0.0930(3) -0.2275(3) 0.0616(11) Uani d . 1 . . C
H8A_1 0.6477 0.1082 -0.1868 0.092 Uiso calc R 1 . . H
H8B_1 0.5916 0.1489 -0.2673 0.092 Uiso calc R 1 . . H
H8C_1 0.6248 0.0397 -0.2612 0.092 Uiso calc R 1 . . H
C9_1 0.2993(3) -0.1106(2) -0.2984(2) 0.0365(8) Uani d . 1 . . C
H9A_1 0.2469 -0.1297 -0.3328 0.044 Uiso calc R 1 . . H
H9B_1 0.3528 -0.0861 -0.3404 0.044 Uiso calc R 1 . . H
C10_1 0.3339(3) -0.1989(2) -0.2484(2) 0.0404(8) Uani d . 1 . . C
H10A_1 0.3879 -0.1819 -0.2150 0.048 Uiso calc R 1 . . H
H10B_1 0.2812 -0.2252 -0.2065 0.048 Uiso calc R 1 . . H
C11_1 0.3661(3) -0.2729(2) -0.3114(2) 0.0489(9) Uani d . 1 . . C
H11A_1 0.4198 -0.2462 -0.3519 0.059 Uiso calc R 1 . . H
H11B_1 0.3125 -0.2865 -0.3466 0.059 Uiso calc R 1 . . H
C12_1 0.3983(3) -0.3658(3) -0.2675(3) 0.0571(10) Uani d . 1 . . C
H12A_1 0.4175 -0.4106 -0.3119 0.086 Uiso calc R 1 . . H
H12B_1 0.3453 -0.3934 -0.2279 0.086 Uiso calc R 1 . . H
H12C_1 0.4530 -0.3535 -0.2342 0.086 Uiso calc R 1 . . H
C13_1 0.1757(2) -0.0619(2) -0.1827(2) 0.0339(7) Uani d . 1 . . C
H13A_1 0.1944 -0.1170 -0.1445 0.041 Uiso calc R 1 . . H
H13B_1 0.1570 -0.0096 -0.1447 0.041 Uiso calc R 1 . . H
C14_1 0.0887(3) -0.0903(2) -0.2270(2) 0.0402(8) Uani d . 1 . . C
H14A_1 0.1090 -0.1317 -0.2747 0.048 Uiso calc R 1 . . H
H14B_1 0.0588 -0.0325 -0.2528 0.048 Uiso calc R 1 . . H
C15_1 0.0148(3) -0.1436(2) -0.1616(2) 0.0401(8) Uani d . 1 . . C
H15A_1 0.0433 -0.2042 -0.1400 0.048 Uiso calc R 1 . . H
H15B_1 0.0000 -0.1046 -0.1110 0.048 Uiso calc R 1 . . H
C16_1 -0.0770(3) -0.1651(3) -0.2006(3) 0.0551(10) Uani d . 1 . . C
H16A_1 -0.1219 -0.1978 -0.1560 0.083 Uiso calc R 1 . . H
H16B_1 -0.0633 -0.2061 -0.2492 0.083 Uiso calc R 1 . . H
H16C_1 -0.1057 -0.1054 -0.2221 0.083 Uiso calc R 1 . . H
N1_2 -0.26389(19) 0.03079(17) 0.24335(16) 0.0314(6) Uani d . 1 . . N
C1_2 -0.3422(3) 0.0005(2) 0.1882(2) 0.0378(8) Uani d . 1 . . C
H1A_2 -0.3596 0.0563 0.1502 0.045 Uiso calc R 1 . . H
H1B_2 -0.3157 -0.0486 0.1497 0.045 Uiso calc R 1 . . H
C2_2 -0.4328(3) -0.0388(3) 0.2391(2) 0.0460(9) Uani d . 1 . . C
H2A_2 -0.4160 -0.0939 0.2782 0.055 Uiso calc R 1 . . H
H2B_2 -0.4614 0.0107 0.2761 0.055 Uiso calc R 1 . . H
C3_2 -0.5058(3) -0.0699(3) 0.1807(2) 0.0544(10) Uani d . 1 . . C
H3A_2 -0.4779 -0.1206 0.1447 0.065 Uiso calc R 1 . . H
H3B_2 -0.5218 -0.0152 0.1408 0.065 Uiso calc R 1 . . H
C4_2 -0.5970(3) -0.1072(3) 0.2329(3) 0.0724(13) Uani d . 1 . . C
H4A_2 -0.6412 -0.1306 0.1932 0.109 Uiso calc R 1 . . H
H4B_2 -0.6277 -0.0556 0.2649 0.109 Uiso calc R 1 . . H
H4C_2 -0.5810 -0.1595 0.2744 0.109 Uiso calc R 1 . . H
C5_2 -0.3018(2) 0.1076(2) 0.3026(2) 0.0354(7) Uani d . 1 . . C
H5A_2 -0.3581 0.0814 0.3400 0.043 Uiso calc R 1 . . H
H5B_2 -0.2517 0.1218 0.3414 0.043 Uiso calc R 1 . . H
C6_2 -0.3310(3) 0.2004(2) 0.2566(2) 0.0450(9) Uani d . 1 . . C
H6A_2 -0.3717 0.1867 0.2095 0.054 Uiso calc R 1 . . H
H6B_2 -0.2730 0.2351 0.2298 0.054 Uiso calc R 1 . . H
C7_2 -0.3865(3) 0.2623(2) 0.3214(2) 0.0429(8) Uani d . 1 . . C
H7A_2 -0.4469 0.2293 0.3444 0.052 Uiso calc R 1 . . H
H7B_2 -0.3478 0.2705 0.3712 0.052 Uiso calc R 1 . . H
C8_2 -0.4102(3) 0.3598(3) 0.2806(3) 0.0621(11) Uani d . 1 . . C
H8A_2 -0.4480 0.3957 0.3239 0.093 Uiso calc R 1 . . H
H8B_2 -0.4473 0.3521 0.2306 0.093 Uiso calc R 1 . . H
H8C_2 -0.3505 0.3944 0.2611 0.093 Uiso calc R 1 . . H
C9_2 -0.1793(2) 0.0684(2) 0.18136(19) 0.0352(8) Uani d . 1 . . C
H9A_2 -0.1609 0.0191 0.1400 0.042 Uiso calc R 1 . . H
H9B_2 -0.2006 0.1252 0.1468 0.042 Uiso calc R 1 . . H
C10_2 -0.0909(2) 0.0954(2) 0.2250(2) 0.0376(8) Uani d . 1 . . C
H10A_2 -0.0607 0.0371 0.2496 0.045 Uiso calc R 1 . . H
H10B_2 -0.1099 0.1363 0.2735 0.045 Uiso calc R 1 . . H
C11_2 -0.0190(2) 0.1487(2) 0.1592(2) 0.0381(8) Uani d . 1 . . C
H11A_2 -0.0480 0.2090 0.1377 0.046 Uiso calc R 1 . . H
H11B_2 -0.0040 0.1095 0.1087 0.046 Uiso calc R 1 . . H
C12_2 0.0743(3) 0.1710(3) 0.1993(2) 0.0493(9) Uani d . 1 . . C
H12A_2 0.1154 0.2119 0.1575 0.074 Uiso calc R 1 . . H
H12B_2 0.1079 0.1114 0.2131 0.074 Uiso calc R 1 . . H
H12C_2 0.0591 0.2041 0.2528 0.074 Uiso calc R 1 . . H
C13_2 -0.2331(3) -0.0533(2) 0.3022(2) 0.0364(8) Uani d . 1 . . C
H13A_2 -0.1806 -0.0320 0.3354 0.044 Uiso calc R 1 . . H
H13B_2 -0.2879 -0.0726 0.3448 0.044 Uiso calc R 1 . . H
C14_2 -0.1993(3) -0.1396(2) 0.2543(2) 0.0412(8) Uani d . 1 . . C
H14A_2 -0.1466 -0.1205 0.2093 0.049 Uiso calc R 1 . . H
H14B_2 -0.2528 -0.1646 0.2244 0.049 Uiso calc R 1 . . H
C15_2 -0.1639(3) -0.2179(3) 0.3174(2) 0.0513(10) Uani d . 1 . . C
H15A_2 -0.2160 -0.2359 0.3633 0.062 Uiso calc R 1 . . H
H15B_2 -0.1091 -0.1935 0.3460 0.062 Uiso calc R 1 . . H
C16_2 -0.1325(3) -0.3058(3) 0.2684(3) 0.0637(12) Uani d . 1 . . C
H16A_2 -0.1064 -0.3537 0.3089 0.096 Uiso calc R 1 . . H
H16B_2 -0.0831 -0.2872 0.2212 0.096 Uiso calc R 1 . . H
H16C_2 -0.1880 -0.3326 0.2438 0.096 Uiso calc R 1 . . H
N1_3 -0.2260(2) -0.53630(18) 0.73167(16) 0.0347(6) Uani d . 1 . . N
C1_3 -0.2529(3) -0.4509(2) 0.6727(2) 0.0373(8) Uani d . 1 . . C
H1A_3 -0.1957 -0.4313 0.6330 0.045 Uiso calc R 1 . . H
H1B_3 -0.3028 -0.4714 0.6361 0.045 Uiso calc R 1 . . H
C2_3 -0.2897(3) -0.3651(2) 0.7194(2) 0.0452(9) Uani d . 1 . . C
H2A_3 -0.2383 -0.3403 0.7521 0.054 Uiso calc R 1 . . H
H2B_3 -0.3445 -0.3846 0.7620 0.054 Uiso calc R 1 . . H
C3_3 -0.3216(3) -0.2864(3) 0.6559(2) 0.0548(10) Uani d . 1 . . C
H3A_3 -0.2681 -0.2693 0.6112 0.066 Uiso calc R 1 . . H
H3B_3 -0.3758 -0.3097 0.6259 0.066 Uiso calc R 1 . . H
C4_3 -0.3527(4) -0.1985(3) 0.7034(3) 0.0728(13) Uani d . 1 . . C
H4A_3 -0.3739 -0.1492 0.6614 0.109 Uiso calc R 1 . . H
H4B_3 -0.2985 -0.1743 0.7317 0.109 Uiso calc R 1 . . H
H4C_3 -0.4058 -0.2154 0.7476 0.109 Uiso calc R 1 . . H
C5_3 -0.1537(3) -0.5080(2) 0.7923(2) 0.0401(8) Uani d . 1 . . C
H5A_3 -0.1397 -0.5647 0.8307 0.048 Uiso calc R 1 . . H
H5B_3 -0.1835 -0.4597 0.8301 0.048 Uiso calc R 1 . . H
C6_3 -0.0589(3) -0.4679(3) 0.7490(2) 0.0452(9) Uani d . 1 . . C
H6A_3 -0.0713 -0.4115 0.7096 0.054 Uiso calc R 1 . . H
H6B_3 -0.0262 -0.5165 0.7134 0.054 Uiso calc R 1 . . H
C7_3 0.0061(3) -0.4390(3) 0.8179(3) 0.0529(10) Uani d . 1 . . C
H7A_3 -0.0266 -0.3899 0.8528 0.063 Uiso calc R 1 . . H
H7B_3 0.0171 -0.4953 0.8579 0.063 Uiso calc R 1 . . H
C8_3 0.1028(3) -0.3999(3) 0.7770(3) 0.0627(11) Uani d . 1 . . C
H8A_3 0.1406 -0.3793 0.8229 0.094 Uiso calc R 1 . . H
H8B_3 0.0922 -0.3455 0.7359 0.094 Uiso calc R 1 . . H
H8C_3 0.1376 -0.4499 0.7459 0.094 Uiso calc R 1 . . H
C9_3 -0.1870(2) -0.6129(2) 0.6722(2) 0.0363(7) Uani d . 1 . . C
H9A_3 -0.2357 -0.6257 0.6316 0.044 Uiso calc R 1 . . H
H9B_3 -0.1290 -0.5874 0.6368 0.044 Uiso calc R 1 . . H
C10_3 -0.1612(3) -0.7068(2) 0.7187(2) 0.0427(8) Uani d . 1 . . C
H10A_3 -0.2203 -0.7390 0.7463 0.051 Uiso calc R 1 . . H
H10B_3 -0.1192 -0.6947 0.7652 0.051 Uiso calc R 1 . . H
C11_3 -0.1095(3) -0.7710(2) 0.6537(2) 0.0414(8) Uani d . 1 . . C
H11A_3 -0.1486 -0.7767 0.6038 0.050 Uiso calc R 1 . . H
H11B_3 -0.0472 -0.7416 0.6310 0.050 Uiso calc R 1 . . H
C12_3 -0.0921(3) -0.8701(3) 0.6956(3) 0.0577(10) Uani d . 1 . . C
H12A_3 -0.0610 -0.9101 0.6517 0.087 Uiso calc R 1 . . H
H12B_3 -0.1536 -0.8990 0.7191 0.087 Uiso calc R 1 . . H
H12C_3 -0.0506 -0.8650 0.7431 0.087 Uiso calc R 1 . . H
C13_3 -0.3136(2) -0.5734(2) 0.7895(2) 0.0394(8) Uani d . 1 . . C
H13A_3 -0.2938 -0.6291 0.8263 0.047 Uiso calc R 1 . . H
H13B_3 -0.3350 -0.5233 0.8290 0.047 Uiso calc R 1 . . H
C14_3 -0.3989(2) -0.6028(2) 0.7428(2) 0.0421(8) Uani d . 1 . . C
H14A_3 -0.3790 -0.6519 0.7017 0.051 Uiso calc R 1 . . H
H14B_3 -0.4234 -0.5470 0.7091 0.051 Uiso calc R 1 . . H
C15_3 -0.4774(3) -0.6427(3) 0.8105(2) 0.0516(9) Uani d . 1 . . C
H15A_3 -0.4529 -0.7002 0.8419 0.062 Uiso calc R 1 . . H
H15B_3 -0.4932 -0.5947 0.8537 0.062 Uiso calc R 1 . . H
C16_3 -0.5677(3) -0.6687(3) 0.7702(3) 0.0571(10) Uani d . 1 . . C
H16A_3 -0.6150 -0.6958 0.8159 0.086 Uiso calc R 1 . . H
H16B_3 -0.5524 -0.7157 0.7269 0.086 Uiso calc R 1 . . H
H16C_3 -0.5942 -0.6113 0.7418 0.086 Uiso calc R 1 . . H
N1_4 0.2326(2) -0.47930(17) 0.24594(16) 0.0331(6) Uani d . 1 . . N
C1_4 0.1594(3) -0.5070(2) 0.1842(2) 0.0373(8) Uani d . 1 . . C
H1A_4 0.1503 -0.4517 0.1425 0.045 Uiso calc R 1 . . H
H1B_4 0.1867 -0.5594 0.1500 0.045 Uiso calc R 1 . . H
C2_4 0.0617(3) -0.5385(2) 0.2268(2) 0.0427(8) Uani d . 1 . . C
H2A_4 0.0329 -0.4868 0.2610 0.051 Uiso calc R 1 . . H
H2B_4 0.0690 -0.5951 0.2673 0.051 Uiso calc R 1 . . H
C3_4 -0.0044(3) -0.5627(3) 0.1580(2) 0.0472(9) Uani d . 1 . . C
H3A_4 -0.0096 -0.5063 0.1166 0.057 Uiso calc R 1 . . H
H3B_4 0.0244 -0.6151 0.1246 0.057 Uiso calc R 1 . . H
C4_4 -0.1035(3) -0.5923(3) 0.1964(3) 0.0550(10) Uani d . 1 . . C
H4A_4 -0.1414 -0.6111 0.1498 0.083 Uiso calc R 1 . . H
H4B_4 -0.1347 -0.5388 0.2250 0.083 Uiso calc R 1 . . H
H4C_4 -0.0987 -0.6464 0.2393 0.083 Uiso calc R 1 . . H
C5_4 0.1934(3) -0.3995(2) 0.3010(2) 0.0356(7) Uani d . 1 . . C
H5A_4 0.1360 -0.4240 0.3380 0.043 Uiso calc R 1 . . H
H5B_4 0.2423 -0.3839 0.3406 0.043 Uiso calc R 1 . . H
C6_4 0.1660(3) -0.3079(2) 0.2516(2) 0.0393(8) Uani d . 1 . . C
H6A_4 0.1133 -0.3204 0.2150 0.047 Uiso calc R 1 . . H
H6B_4 0.2218 -0.2824 0.2130 0.047 Uiso calc R 1 . . H
C7_4 0.1336(3) -0.2357(2) 0.3183(2) 0.0472(9) Uani d . 1 . . C
H7A_4 0.0783 -0.2625 0.3567 0.057 Uiso calc R 1 . . H
H7B_4 0.1865 -0.2252 0.3552 0.057 Uiso calc R 1 . . H
C8_4 0.1049(3) -0.1405(3) 0.2755(2) 0.0538(10) Uani d . 1 . . C
H8A_4 0.0814 -0.0982 0.3207 0.081 Uiso calc R 1 . . H
H8B_4 0.0541 -0.1507 0.2373 0.081 Uiso calc R 1 . . H
H8C_4 0.1608 -0.1112 0.2410 0.081 Uiso calc R 1 . . H
C9_4 0.3223(2) -0.4475(2) 0.1892(2) 0.0370(8) Uani d . 1 . . C
H9A_4 0.3044 -0.3951 0.1477 0.044 Uiso calc R 1 . . H
H9B_4 0.3445 -0.5013 0.1544 0.044 Uiso calc R 1 . . H
C10_4 0.4064(3) -0.4137(2) 0.2348(2) 0.0396(8) Uani d . 1 . . C
H10A_4 0.4274 -0.4655 0.2754 0.047 Uiso calc R 1 . . H
H10B_4 0.3868 -0.3586 0.2690 0.047 Uiso calc R 1 . . H
C11_4 0.4882(3) -0.3850(3) 0.1670(2) 0.0495(9) Uani d . 1 . . C
H11A_4 0.4668 -0.3322 0.1277 0.059 Uiso calc R 1 . . H
H11B_4 0.5046 -0.4397 0.1312 0.059 Uiso calc R 1 . . H
C12_4 0.5778(3) -0.3535(3) 0.2069(3) 0.0580(10) Uani d . 1 . . C
H12A_4 0.6293 -0.3391 0.1605 0.087 Uiso calc R 1 . . H
H12B_4 0.5984 -0.4048 0.2473 0.087 Uiso calc R 1 . . H
H12C_4 0.5634 -0.2963 0.2387 0.087 Uiso calc R 1 . . H
C13_4 0.2536(3) -0.5626(2) 0.3103(2) 0.0364(8) Uani d . 1 . . C
H13A_4 0.3021 -0.5414 0.3479 0.044 Uiso calc R 1 . . H
H13B_4 0.1941 -0.5781 0.3484 0.044 Uiso calc R 1 . . H
C14_4 0.2895(3) -0.6530(2) 0.2699(2) 0.0416(8) Uani d . 1 . . C
H14A_4 0.3465 -0.6384 0.2283 0.050 Uiso calc R 1 . . H
H14B_4 0.2389 -0.6797 0.2375 0.050 Uiso calc R 1 . . H
C15_4 0.3159(3) -0.7262(2) 0.3420(2) 0.0479(9) Uani d . 1 . . C
H15A_4 0.3689 -0.7004 0.3722 0.057 Uiso calc R 1 . . H
H15B_4 0.2599 -0.7372 0.3855 0.057 Uiso calc R 1 . . H
C16_4 0.3468(3) -0.8204(2) 0.3054(3) 0.0542(10) Uani d . 1 . . C
H16A_4 0.3677 -0.8638 0.3523 0.081 Uiso calc R 1 . . H
H16B_4 0.4001 -0.8091 0.2600 0.081 Uiso calc R 1 . . H
H16C_4 0.2926 -0.8488 0.2801 0.081 Uiso calc R 1 . . H
O1_5 -0.16479(16) -0.74421(14) 0.40081(15) 0.0475(6) Uani d . 1 . . O
O2_5 -0.01631(16) -0.77952(14) 0.43277(15) 0.0452(5) Uani d . 1 . . O
O3_5 0.09287(15) -0.65331(16) 0.47889(16) 0.0495(6) Uani d . 1 . . O
H3_5 0.0742 -0.7085 0.4707 0.059 Uiso calc R 1 . . H
O4_5 -0.23063(15) -0.57666(14) 0.41932(16) 0.0492(6) Uani d . 1 . . O
H4_5 -0.2287 -0.6319 0.4015 0.059 Uiso calc R 1 . . H
C17_5 -0.0860(2) -0.7205(2) 0.42503(19) 0.0352(7) Uani d . 1 . . C
C18_5 -0.0693(2) -0.62055(19) 0.44631(18) 0.0294(6) Uani d . 1 . . C
C19_5 0.0185(2) -0.5914(2) 0.47325(19) 0.0360(7) Uani d . 1 . . C
C20_5 0.0330(2) -0.4983(2) 0.4933(2) 0.0432(8) Uani d . 1 . . C
H20_5 0.0929 -0.4792 0.5113 0.052 Uiso calc R 1 . . H
C21_5 -0.0413(3) -0.4329(2) 0.4868(2) 0.0421(8) Uani d . 1 . . C
H21_5 -0.0314 -0.3689 0.5004 0.050 Uiso calc R 1 . . H
C22_5 -0.1281(2) -0.45867(19) 0.46147(19) 0.0382(7) Uani d . 1 . . C
H22_5 -0.1778 -0.4129 0.4571 0.046 Uiso calc R 1 . . H
C23_5 -0.1435(2) -0.55281(19) 0.44192(18) 0.0333(7) Uani d . 1 . . C
O1_6 -0.03573(15) -0.22777(14) 0.05184(14) 0.0438(5) Uani d . 1 . . O
O2_6 -0.00883(15) -0.07585(15) 0.07788(14) 0.0426(5) Uani d . 1 . . O
O3_6 0.16122(15) -0.01071(14) 0.06250(16) 0.0451(5) Uani d . 1 . . O
H3_6 0.1009 -0.0099 0.0687 0.054 Uiso calc R 1 . . H
O4_6 0.10163(18) -0.33861(14) 0.01328(16) 0.0499(6) Uani d . 1 . . O
H4_6 0.0445 -0.3212 0.0241 0.060 Uiso calc R 1 . . H
C17_6 0.0210(2) -0.1565(2) 0.05794(19) 0.0353(7) Uani d . 1 . . C
C18_6 0.1252(2) -0.17378(19) 0.04054(18) 0.0308(6) Uani d . 1 . . C
C19_6 0.1914(2) -0.09906(19) 0.04468(19) 0.0340(7) Uani d . 1 . . C
C20_6 0.2895(2) -0.1149(2) 0.0301(2) 0.0393(7) Uani d . 1 . . C
H20_6 0.3340 -0.0647 0.0344 0.047 Uiso calc R 1 . . H
C21_6 0.3214(2) -0.2035(2) 0.0095(2) 0.0446(8) Uani d . 1 . . C
H21_6 0.3885 -0.2141 -0.0002 0.053 Uiso calc R 1 . . H
C22_6 0.2589(3) -0.2782(2) 0.0024(2) 0.0444(8) Uani d . 1 . . C
H22_6 0.2828 -0.3387 -0.0131 0.053 Uiso calc R 1 . . H
C23_6 0.1615(2) -0.2637(2) 0.01817(19) 0.0366(7) Uani d . 1 . . C
O1_7 -0.47909(16) 0.27773(15) 0.54874(15) 0.0483(6) Uani d . 1 . . O
O2_7 -0.32555(17) 0.24431(14) 0.56179(15) 0.0480(6) Uani d . 1 . . O
O3_7 -0.26244(15) 0.07704(15) 0.53655(17) 0.0534(6) Uani d . 1 . . O
H3_7 -0.2601 0.1356 0.5443 0.064 Uiso calc R 1 . . H
O4_7 -0.59779(16) 0.14733(17) 0.52605(17) 0.0530(6) Uani d . 1 . . O
H4_7 -0.5789 0.2020 0.5359 0.064 Uiso calc R 1 . . H
C17_7 -0.4085(2) 0.2193(2) 0.54887(19) 0.0364(7) Uani d . 1 . . C
C18_7 -0.4287(2) 0.1185(2) 0.53323(18) 0.0317(6) Uani d . 1 . . C
C19_7 -0.3541(2) 0.0514(2) 0.52854(19) 0.0361(7) Uani d . 1 . . C
C20_7 -0.3717(2) -0.0427(2) 0.5134(2) 0.0405(7) Uani d . 1 . . C
H20_7 -0.3207 -0.0874 0.5101 0.049 Uiso calc R 1 . . H
C21_7 -0.4641(3) -0.0704(2) 0.5034(2) 0.0478(9) Uani d . 1 . . C
H21_7 -0.4765 -0.1352 0.4940 0.057 Uiso calc R 1 . . H
C22_7 -0.5389(3) -0.0067(2) 0.5065(2) 0.0493(9) Uani d . 1 . . C
H22_7 -0.6020 -0.0272 0.4982 0.059 Uiso calc R 1 . . H
C23_7 -0.5219(2) 0.0869(2) 0.5218(2) 0.0366(7) Uani d . 1 . . C
O1_8 0.00825(16) 0.08204(15) -0.08965(16) 0.0473(6) Uani d . 1 . . O
O2_8 0.03590(15) 0.23358(15) -0.06628(15) 0.0462(5) Uani d . 1 . . O
O3_8 -0.10064(17) 0.34459(14) -0.02561(17) 0.0506(6) Uani d . 1 . . O
H3_8 -0.0438 0.3272 -0.0380 0.061 Uiso calc R 1 . . H
O4_8 -0.16272(15) 0.01544(14) -0.06720(17) 0.0514(6) Uani d . 1 . . O
H4_8 -0.1026 0.0149 -0.0767 0.062 Uiso calc R 1 . . H
C17_8 -0.0215(2) 0.1622(2) -0.07012(19) 0.0356(7) Uani d . 1 . . C
C18_8 -0.1255(2) 0.17943(19) -0.04952(18) 0.0293(6) Uani d . 1 . . C
C19_8 -0.1611(2) 0.2688(2) -0.0269(2) 0.0374(8) Uani d . 1 . . C
C20_8 -0.2579(2) 0.2828(2) -0.0062(2) 0.0444(8) Uani d . 1 . . C
H20_8 -0.2808 0.3438 0.0087 0.053 Uiso calc R 1 . . H
C21_8 -0.3217(2) 0.2072(2) -0.0074(2) 0.0414(8) Uani d . 1 . . C
H21_8 -0.3884 0.2169 0.0070 0.050 Uiso calc R 1 . . H
C22_8 -0.2893(2) 0.1185(2) -0.0291(2) 0.0373(7) Uani d . 1 . . C
H22_8 -0.3336 0.0675 -0.0305 0.045 Uiso calc R 1 . . H
C23_8 -0.1919(2) 0.10381(19) -0.04896(19) 0.0337(7) Uani d . 1 . . C
O1_9 0.32922(17) 0.11500(15) 0.06468(19) 0.0551(7) Uani d . 1 . . O
H1_9 0.2747 0.1245 0.0470 0.066 Uiso calc R 1 . . H
O2_9 0.45440(16) 0.19712(16) 0.09249(16) 0.0507(6) Uani d . 1 . . O
O3_9 0.47039(17) 0.37574(16) 0.05605(15) 0.0466(6) Uani d . 1 . . O
H3_9 0.4857 0.3209 0.0751 0.056 Uiso calc R 1 . . H
O4_9 0.20449(17) 0.19895(14) -0.02504(16) 0.0457(6) Uani d . 1 . . O
H4_9 0.1471 0.2086 -0.0350 0.055 Uiso calc R 1 . . H
C17_9 0.3768(2) 0.1971(2) 0.0605(2) 0.0416(8) Uani d . 1 . . C
C18_9 0.3363(2) 0.2834(2) 0.0185(2) 0.0321(7) Uani d . 1 . . C
C19_9 0.3863(2) 0.3707(2) 0.01794(19) 0.0367(7) Uani d . 1 . . C
C20_9 0.3516(2) 0.4540(2) -0.0201(2) 0.0403(7) Uani d . 1 . . C
H20_9 0.3863 0.5121 -0.0204 0.048 Uiso calc R 1 . . H
C21_9 0.2664(2) 0.4517(2) -0.0573(2) 0.0430(8) Uani d . 1 . . C
H21_9 0.2424 0.5091 -0.0831 0.052 Uiso calc R 1 . . H
C22_9 0.2136(2) 0.3677(2) -0.0585(2) 0.0408(8) Uani d . 1 . . C
H22_9 0.1539 0.3680 -0.0835 0.049 Uiso calc R 1 . . H
C23_9 0.2500(2) 0.28389(19) -0.0223(2) 0.0359(7) Uani d . 1 . . C
O1_10 0.64313(16) -0.40509(16) 0.43311(17) 0.0529(6) Uani d . 1 . . O
H1_10 0.6333 -0.4628 0.4493 0.064 Uiso calc R 1 . . H
O2_10 0.56134(18) -0.27413(15) 0.40982(16) 0.0547(6) Uani d . 1 . . O
O3_10 0.37916(18) -0.26742(16) 0.44035(16) 0.0518(6) Uani d . 1 . . O
H3_10 0.4347 -0.2472 0.4237 0.062 Uiso calc R 1 . . H
O4_10 0.55592(16) -0.54835(15) 0.51335(16) 0.0475(6) Uani d . 1 . . O
H4_10 0.5459 -0.6064 0.5281 0.057 Uiso calc R 1 . . H
C17_10 0.5607(2) -0.3587(2) 0.4382(2) 0.0424(8) Uani d . 1 . . C
C18_10 0.4722(2) -0.4073(2) 0.4753(2) 0.0351(7) Uani d . 1 . . C
C19_10 0.3841(2) -0.3587(2) 0.47495(19) 0.0384(7) Uani d . 1 . . C
C20_10 0.2989(2) -0.4020(2) 0.5093(2) 0.0439(8) Uani d . 1 . . C
H20_10 0.2402 -0.3678 0.5093 0.053 Uiso calc R 1 . . H
C21_10 0.3000(2) -0.4946(2) 0.5432(2) 0.0473(8) Uani d . 1 . . C
H21_10 0.2416 -0.5243 0.5668 0.057 Uiso calc R 1 . . H
C22_10 0.3853(3) -0.5461(2) 0.5437(2) 0.0461(8) Uani d . 1 . . C
H22_10 0.3849 -0.6107 0.5663 0.055 Uiso calc R 1 . . H
C23_10 0.4706(2) -0.5021(2) 0.5111(2) 0.0389(8) Uani d . 1 . . C
O1_11 -0.14663(17) -0.09572(16) 0.55185(18) 0.0556(6) Uani d . 1 . . O
H1_11 -0.1370 -0.0411 0.5270 0.067 Uiso calc R 1 . . H
O2_11 -0.06656(17) -0.22533(14) 0.58346(15) 0.0497(6) Uani d . 1 . . O
O3_11 -0.05504(15) 0.04496(15) 0.46953(16) 0.0456(6) Uani d . 1 . . O
H3_11 -0.0450 0.1039 0.4608 0.055 Uiso calc R 1 . . H
O4_11 0.11578(18) -0.23301(15) 0.56321(15) 0.0458(6) Uani d . 1 . . O
H4_11 0.0596 -0.2511 0.5802 0.055 Uiso calc R 1 . . H
C17_11 -0.0642(2) -0.1421(2) 0.5527(2) 0.0413(7) Uani d . 1 . . C
C18_11 0.0257(2) -0.0938(2) 0.51872(19) 0.0329(7) Uani d . 1 . . C
C19_11 0.0300(2) -0.0008(2) 0.4779(2) 0.0368(7) Uani d . 1 . . C
C20_11 0.1170(2) 0.0412(2) 0.4479(2) 0.0423(8) Uani d . 1 . . C
H20_11 0.1193 0.1047 0.4224 0.051 Uiso calc R 1 . . H
C21_11 0.2003(2) -0.0098(2) 0.4551(2) 0.0445(8) Uani d . 1 . . C
H21_11 0.2599 0.0188 0.4332 0.053 Uiso calc R 1 . . H
C22_11 0.1995(2) -0.1013(2) 0.4933(2) 0.0421(8) Uani d . 1 . . C
H22_11 0.2580 -0.1351 0.4976 0.051 Uiso calc R 1 . . H
C23_11 0.1135(2) -0.1434(2) 0.52512(19) 0.0363(7) Uani d . 1 . . C
O1_12 -0.33656(17) -0.10581(15) -0.05997(19) 0.0587(7) Uani d . 1 . . O
H1_12 -0.2834 -0.1153 -0.0395 0.070 Uiso calc R 1 . . H
O2_12 -0.46151(16) -0.18679(16) -0.08952(16) 0.0508(6) Uani d . 1 . . O
O3_12 -0.20570(16) -0.19384(14) 0.01712(16) 0.0449(6) Uani d . 1 . . O
H3_12 -0.1514 -0.2040 0.0350 0.054 Uiso calc R 1 . . H
O4_12 -0.46923(17) -0.36822(16) -0.07223(15) 0.0474(6) Uani d . 1 . . O
H4_12 -0.4861 -0.3128 -0.0881 0.057 Uiso calc R 1 . . H
C17_12 -0.3819(2) -0.1880(2) -0.0615(2) 0.0405(7) Uani d . 1 . . C
C18_12 -0.3365(2) -0.2762(2) -0.0306(2) 0.0346(7) Uani d . 1 . . C
C19_12 -0.2487(2) -0.27868(19) 0.0063(2) 0.0376(7) Uani d . 1 . . C
C20_12 -0.2071(2) -0.3639(2) 0.0328(2) 0.0440(8) Uani d . 1 . . C
H20_12 -0.1466 -0.3644 0.0565 0.053 Uiso calc R 1 . . H
C21_12 -0.2555(2) -0.4487(2) 0.0241(2) 0.0447(8) Uani d . 1 . . C
H21_12 -0.2270 -0.5075 0.0417 0.054 Uiso calc R 1 . . H
C22_12 -0.3433(2) -0.4497(2) -0.0091(2) 0.0422(8) Uani d . 1 . . C
H22_12 -0.3761 -0.5084 -0.0125 0.051 Uiso calc R 1 . . H
C23_12 -0.3839(2) -0.3643(2) -0.03764(19) 0.0350(7) Uani d . 1 . . C

loop_
_atom_site_aniso_label
_atom_site_aniso_U_11
_atom_site_aniso_U_22
_atom_site_aniso_U_33
_atom_site_aniso_U_12
_atom_site_aniso_U_13
_atom_site_aniso_U_23
N1_1 0.0391(17) 0.0348(14) 0.0280(14) 0.0016(11) -0.0001(12) 0.0011(10)
C1_1 0.040(2) 0.0374(17) 0.0308(17) -0.0004(14) -0.0027(14) 0.0051(13)
C2_1 0.043(2) 0.0369(17) 0.0403(18) 0.0032(14) -0.0073(15) 0.0018(13)
C3_1 0.046(2) 0.0412(19) 0.045(2) 0.0069(15) -0.0040(17) 0.0050(14)
C4_1 0.055(2) 0.0425(19) 0.059(2) 0.0038(16) -0.0095(18) 0.0039(16)
C5_1 0.041(2) 0.0383(17) 0.0306(17) -0.0029(14) -0.0046(15) -0.0010(13)
C6_1 0.044(2) 0.047(2) 0.0361(18) -0.0048(16) -0.0046(16) -0.0013(14)
C7_1 0.044(2) 0.056(2) 0.042(2) -0.0099(17) -0.0129(17) 0.0076(15)
C8_1 0.056(3) 0.084(3) 0.046(2) -0.021(2) -0.0178(19) 0.0017(19)
C9_1 0.038(2) 0.0406(17) 0.0312(16) 0.0020(14) 0.0006(14) -0.0067(13)
C10_1 0.042(2) 0.0411(18) 0.0390(19) 0.0045(14) -0.0061(15) -0.0051(13)
C11_1 0.054(2) 0.048(2) 0.046(2) 0.0073(16) -0.0064(17) -0.0113(15)
C12_1 0.066(3) 0.047(2) 0.061(2) 0.0158(17) -0.012(2) -0.0114(16)
C13_1 0.0366(19) 0.0346(16) 0.0299(16) -0.0016(13) 0.0005(14) -0.0025(12)
C14_1 0.042(2) 0.0472(19) 0.0314(17) -0.0003(15) -0.0035(15) -0.0007(13)
C15_1 0.045(2) 0.0380(17) 0.0370(18) -0.0028(14) -0.0005(16) -0.0035(13)
C16_1 0.051(3) 0.064(2) 0.051(2) -0.0075(18) -0.0036(19) -0.0055(18)
N1_2 0.0327(16) 0.0338(13) 0.0282(13) -0.0020(11) -0.0052(11) -0.0028(10)
C1_2 0.040(2) 0.0383(18) 0.0363(18) -0.0024(14) -0.0087(15) -0.0041(13)
C2_2 0.042(2) 0.053(2) 0.044(2) -0.0091(17) -0.0047(17) -0.0034(15)
C3_2 0.054(3) 0.062(2) 0.047(2) -0.0172(19) -0.0142(18) 0.0091(17)
C4_2 0.049(3) 0.097(3) 0.072(3) -0.032(2) -0.015(2) 0.009(2)
C5_2 0.0347(19) 0.0403(17) 0.0314(16) 0.0001(13) -0.0016(14) -0.0049(12)
C6_2 0.052(2) 0.0404(19) 0.0420(19) 0.0076(15) 0.0002(16) -0.0037(14)
C7_2 0.039(2) 0.0445(18) 0.047(2) 0.0051(14) -0.0074(15) -0.0091(14)
C8_2 0.067(3) 0.048(2) 0.074(3) 0.0124(19) -0.014(2) -0.0089(18)
C9_2 0.039(2) 0.0373(17) 0.0283(16) 0.0020(14) -0.0018(14) 0.0021(12)
C10_2 0.0356(19) 0.0419(17) 0.0351(17) -0.0005(14) -0.0016(14) -0.0039(13)
C11_2 0.0338(19) 0.0386(17) 0.0413(18) 0.0000(13) 0.0006(14) -0.0043(13)
C12_2 0.039(2) 0.059(2) 0.049(2) -0.0098(17) -0.0002(17) -0.0064(16)
C13_2 0.037(2) 0.0386(17) 0.0329(17) 0.0018(14) -0.0052(14) 0.0037(13)
C14_2 0.045(2) 0.0385(18) 0.0392(18) 0.0021(15) -0.0021(16) 0.0007(13)
C15_2 0.058(3) 0.053(2) 0.040(2) 0.0079(17) 0.0058(17) 0.0072(15)
C16_2 0.088(3) 0.043(2) 0.057(2) 0.0205(19) 0.003(2) 0.0091(16)
N1_3 0.0350(16) 0.0402(14) 0.0282(14) 0.0006(11) -0.0005(12) -0.0006(11)
C1_3 0.0359(19) 0.0438(18) 0.0307(17) -0.0005(14) 0.0015(14) 0.0023(13)
C2_3 0.047(2) 0.048(2) 0.0405(19) 0.0057(16) -0.0057(16) 0.0003(14)
C3_3 0.067(3) 0.051(2) 0.043(2) 0.0143(18) 0.0097(19) 0.0057(16)
C4_3 0.095(4) 0.055(2) 0.064(3) 0.022(2) 0.004(2) 0.0074(19)
C5_3 0.042(2) 0.0448(18) 0.0344(17) -0.0002(15) -0.0065(15) -0.0031(13)
C6_3 0.043(2) 0.050(2) 0.043(2) -0.0040(16) -0.0058(17) -0.0057(15)
C7_3 0.047(2) 0.054(2) 0.059(2) -0.0063(18) -0.0170(19) -0.0005(17)
C8_3 0.050(3) 0.065(2) 0.075(3) -0.0061(19) -0.016(2) -0.003(2)
C9_3 0.0364(19) 0.0426(17) 0.0299(16) -0.0002(14) -0.0008(14) -0.0058(13)
C10_3 0.045(2) 0.0450(19) 0.0365(18) 0.0003(15) 0.0016(16) 0.0008(14)
C11_3 0.039(2) 0.0468(19) 0.0396(18) 0.0033(14) -0.0068(15) -0.0050(14)
C12_3 0.064(3) 0.053(2) 0.057(2) 0.0099(18) -0.010(2) -0.0010(17)
C13_3 0.040(2) 0.0464(18) 0.0308(17) -0.0041(14) 0.0032(15) -0.0033(13)
C14_3 0.039(2) 0.0511(19) 0.0351(18) -0.0003(14) 0.0041(15) -0.0035(14)
C15_3 0.046(2) 0.072(2) 0.0356(19) -0.0098(17) 0.0066(16) -0.0074(16)
C16_3 0.046(2) 0.071(2) 0.051(2) -0.0111(18) 0.0050(19) -0.0025(18)
N1_4 0.0355(16) 0.0371(14) 0.0264(13) 0.0007(11) -0.0017(11) -0.0027(10)
C1_4 0.042(2) 0.0383(17) 0.0318(17) -0.0008(14) -0.0067(15) -0.0023(13)
C2_4 0.040(2) 0.0449(19) 0.043(2) -0.0021(15) -0.0022(16) -0.0011(15)
C3_4 0.048(2) 0.047(2) 0.047(2) -0.0029(16) -0.0067(17) 0.0009(15)
C4_4 0.049(2) 0.059(2) 0.058(2) -0.0053(17) -0.0109(19) -0.0002(17)
C5_4 0.0386(19) 0.0399(17) 0.0286(16) 0.0009(13) -0.0020(14) -0.0045(12)
C6_4 0.048(2) 0.0401(18) 0.0298(16) 0.0050(14) -0.0015(15) -0.0039(13)
C7_4 0.063(2) 0.0447(19) 0.0345(18) 0.0119(16) -0.0045(17) -0.0088(14)
C8_4 0.071(3) 0.049(2) 0.042(2) 0.0144(18) -0.0072(18) -0.0091(15)
C9_4 0.042(2) 0.0379(16) 0.0296(16) 0.0004(13) 0.0011(14) 0.0004(12)
C10_4 0.042(2) 0.0445(18) 0.0315(17) -0.0005(14) 0.0003(15) -0.0034(13)
C11_4 0.046(2) 0.059(2) 0.0422(19) -0.0089(16) 0.0065(16) -0.0067(15)
C12_4 0.044(2) 0.077(3) 0.052(2) -0.0172(18) 0.0024(18) -0.0059(18)
C13_4 0.0377(19) 0.0394(17) 0.0309(17) 0.0006(14) -0.0017(14) 0.0052(13)
C14_4 0.042(2) 0.0409(18) 0.0409(19) 0.0000(14) -0.0009(16) 0.0002(14)
C15_4 0.048(2) 0.0472(19) 0.045(2) 0.0057(15) 0.0009(17) 0.0074(15)
C16_4 0.061(3) 0.044(2) 0.057(2) 0.0073(16) -0.0064(19) 0.0051(16)
O1_5 0.0443(14) 0.0381(12) 0.0621(15) -0.0014(10) -0.0114(12) -0.0077(10)
O2_5 0.0431(14) 0.0340(11) 0.0576(14) 0.0103(10) -0.0008(11) -0.0030(9)
O3_5 0.0309(13) 0.0542(13) 0.0631(15) 0.0058(10) -0.0076(11) 0.0025(11)
O4_5 0.0344(13) 0.0393(12) 0.0763(17) 0.0045(9) -0.0156(11) -0.0075(11)
C17_5 0.037(2) 0.0351(17) 0.0322(16) 0.0019(14) 0.0019(14) 0.0008(12)
C18_5 0.0294(16) 0.0320(14) 0.0257(14) -0.0007(11) 0.0022(12) 0.0009(11)
C19_5 0.0298(18) 0.0474(19) 0.0293(16) 0.0029(14) 0.0012(13) 0.0036(13)
C20_5 0.039(2) 0.0496(19) 0.0421(19) -0.0110(16) -0.0061(17) -0.0071(14)
C21_5 0.050(2) 0.0362(17) 0.0395(18) -0.0090(14) 0.0019(16) -0.0071(13)
C22_5 0.047(2) 0.0280(15) 0.0383(17) 0.0045(13) 0.0047(15) -0.0004(12)
C23_5 0.0304(17) 0.0355(16) 0.0327(16) -0.0017(12) 0.0006(13) 0.0034(12)
O1_6 0.0383(13) 0.0428(13) 0.0499(14) -0.0126(10) -0.0063(11) 0.0030(10)
O2_6 0.0342(12) 0.0423(13) 0.0514(14) 0.0042(9) -0.0028(10) -0.0055(10)
O3_6 0.0375(13) 0.0323(11) 0.0668(15) -0.0008(9) -0.0086(12) -0.0071(10)
O4_6 0.0572(15) 0.0331(11) 0.0605(15) -0.0042(10) -0.0099(13) -0.0050(10)
C17_6 0.0348(19) 0.0402(18) 0.0303(16) -0.0036(14) -0.0038(14) 0.0037(13)
C18_6 0.0308(16) 0.0327(15) 0.0285(15) 0.0005(12) -0.0020(12) 0.0006(11)
C19_6 0.0350(18) 0.0342(16) 0.0332(16) -0.0003(12) -0.0071(14) -0.0008(12)
C20_6 0.0330(18) 0.0440(18) 0.0406(18) -0.0031(13) -0.0047(14) 0.0026(13)
C21_6 0.0302(19) 0.062(2) 0.0392(18) 0.0086(16) 0.0036(15) 0.0037(15)
C22_6 0.048(2) 0.044(2) 0.0399(19) 0.0153(17) 0.0002(16) -0.0034(15)
C23_6 0.049(2) 0.0319(16) 0.0293(16) 0.0017(14) -0.0059(15) -0.0010(12)
O1_7 0.0428(14) 0.0407(12) 0.0606(15) 0.0136(10) -0.0009(11) -0.0036(10)
O2_7 0.0416(14) 0.0386(12) 0.0648(15) -0.0020(10) -0.0064(11) -0.0084(10)
O3_7 0.0290(13) 0.0387(12) 0.0925(19) 0.0002(9) -0.0058(12) -0.0030(12)
O4_7 0.0334(13) 0.0600(14) 0.0650(16) 0.0073(10) -0.0061(11) 0.0010(12)
C17_7 0.041(2) 0.0357(17) 0.0324(17) 0.0024(14) -0.0036(14) -0.0009(12)
C18_7 0.0296(17) 0.0381(15) 0.0265(15) 0.0004(12) -0.0011(12) 0.0015(11)
C19_7 0.0311(18) 0.0401(17) 0.0359(17) -0.0018(13) 0.0021(13) 0.0000(12)
C20_7 0.044(2) 0.0344(16) 0.0422(18) 0.0031(13) 0.0006(15) -0.0024(13)
C21_7 0.058(2) 0.0395(19) 0.047(2) -0.0077(16) -0.0072(17) -0.0057(15)
C22_7 0.043(2) 0.057(2) 0.049(2) -0.0185(17) -0.0095(17) 0.0015(16)
C23_7 0.0321(18) 0.0474(19) 0.0291(16) -0.0012(14) -0.0003(14) 0.0021(13)
O1_8 0.0349(13) 0.0418(13) 0.0653(16) 0.0037(10) -0.0006(11) -0.0089(11)
O2_8 0.0359(13) 0.0435(12) 0.0585(15) -0.0102(10) -0.0043(11) 0.0016(10)
O3_8 0.0507(14) 0.0310(11) 0.0706(16) -0.0059(9) -0.0084(13) -0.0034(10)
O4_8 0.0351(13) 0.0324(12) 0.0881(18) 0.0007(9) -0.0054(13) -0.0135(11)
C17_8 0.0355(19) 0.0373(18) 0.0336(17) -0.0051(14) -0.0048(14) 0.0021(13)
C18_8 0.0308(16) 0.0313(15) 0.0260(15) -0.0001(11) -0.0043(12) 0.0008(11)
C19_8 0.047(2) 0.0280(16) 0.0381(18) -0.0023(14) -0.0103(15) 0.0000(12)
C20_8 0.046(2) 0.0352(17) 0.052(2) 0.0100(15) -0.0024(17) -0.0086(15)
C21_8 0.0337(19) 0.0459(19) 0.0444(19) 0.0080(14) -0.0025(15) -0.0020(14)
C22_8 0.0339(18) 0.0373(17) 0.0410(18) -0.0023(12) -0.0066(14) 0.0003(12)
C23_8 0.0351(18) 0.0304(16) 0.0363(17) 0.0009(12) -0.0068(14) -0.0024(12)
O1_9 0.0421(15) 0.0393(13) 0.0845(19) -0.0059(10) -0.0176(13) 0.0081(11)
O2_9 0.0361(14) 0.0541(14) 0.0619(15) -0.0029(10) -0.0106(12) 0.0051(11)
O3_9 0.0383(14) 0.0469(13) 0.0560(15) -0.0083(11) -0.0083(11) -0.0085(11)
O4_9 0.0373(14) 0.0365(12) 0.0645(15) -0.0082(10) -0.0138(12) 0.0005(10)
C17_9 0.0342(19) 0.0406(18) 0.049(2) -0.0040(14) 0.0023(16) -0.0027(14)
C18_9 0.0302(18) 0.0330(16) 0.0319(16) -0.0025(12) 0.0044(14) -0.0039(12)
C19_9 0.0319(18) 0.0431(17) 0.0350(17) -0.0069(13) 0.0042(14) -0.0120(13)
C20_9 0.045(2) 0.0317(16) 0.0430(18) -0.0064(13) 0.0058(15) -0.0079(13)
C21_9 0.049(2) 0.0354(16) 0.0452(19) 0.0004(14) -0.0062(16) -0.0030(13)
C22_9 0.037(2) 0.0381(18) 0.048(2) -0.0034(14) -0.0100(16) -0.0007(14)
C23_9 0.0315(17) 0.0367(17) 0.0392(18) -0.0073(14) 0.0016(14) -0.0061(13)
O1_10 0.0411(14) 0.0428(13) 0.0742(17) 0.0056(11) -0.0020(12) -0.0029(12)
O2_10 0.0608(16) 0.0353(13) 0.0662(16) 0.0048(10) 0.0037(13) -0.0033(11)
O3_10 0.0534(16) 0.0406(13) 0.0623(16) 0.0131(11) -0.0106(13) -0.0027(11)
O4_10 0.0402(14) 0.0376(12) 0.0638(16) 0.0121(10) -0.0060(11) 0.0044(11)
C17_10 0.049(2) 0.0365(18) 0.0432(18) 0.0104(15) -0.0053(15) -0.0118(13)
C18_10 0.0397(19) 0.0326(16) 0.0345(16) 0.0055(13) -0.0082(14) -0.0084(12)
C19_10 0.048(2) 0.0360(17) 0.0340(17) 0.0104(14) -0.0133(15) -0.0103(12)
C20_10 0.038(2) 0.0477(19) 0.048(2) 0.0119(14) -0.0126(16) -0.0101(14)
C21_10 0.039(2) 0.053(2) 0.051(2) 0.0019(15) -0.0073(16) -0.0068(15)
C22_10 0.045(2) 0.0378(18) 0.056(2) 0.0080(15) -0.0082(17) -0.0025(15)
C23_10 0.040(2) 0.0383(16) 0.0407(19) 0.0096(15) -0.0097(15) -0.0076(13)
O1_11 0.0408(14) 0.0398(13) 0.0834(19) 0.0054(10) 0.0037(12) 0.0040(12)
O2_11 0.0532(15) 0.0317(12) 0.0624(15) 0.0030(10) 0.0025(12) -0.0018(10)
O3_11 0.0355(13) 0.0345(12) 0.0660(16) 0.0079(9) -0.0028(11) 0.0007(11)
O4_11 0.0497(15) 0.0356(12) 0.0520(14) 0.0098(10) -0.0072(12) 0.0009(10)
C17_11 0.044(2) 0.0346(17) 0.0459(19) 0.0054(14) -0.0031(15) -0.0091(13)
C18_11 0.0334(18) 0.0343(16) 0.0315(16) 0.0053(13) -0.0018(13) -0.0083(12)
C19_11 0.040(2) 0.0339(16) 0.0381(18) 0.0075(15) -0.0059(15) -0.0088(13)
C20_11 0.039(2) 0.0373(17) 0.050(2) 0.0030(14) -0.0028(15) 0.0007(14)
C21_11 0.0326(19) 0.0474(19) 0.054(2) 0.0021(14) -0.0063(15) -0.0028(15)
C22_11 0.0332(19) 0.0483(19) 0.0473(19) 0.0095(14) -0.0122(15) -0.0106(14)
C23_11 0.044(2) 0.0342(16) 0.0329(16) 0.0089(13) -0.0094(14) -0.0092(12)
O1_12 0.0429(15) 0.0353(13) 0.099(2) -0.0043(10) -0.0175(14) 0.0039(11)
O2_12 0.0302(13) 0.0528(13) 0.0688(16) -0.0034(10) -0.0074(12) 0.0046(11)
O3_12 0.0366(14) 0.0329(12) 0.0662(16) -0.0088(9) -0.0123(12) -0.0009(10)
O4_12 0.0390(15) 0.0537(14) 0.0504(14) -0.0114(11) -0.0090(11) -0.0034(11)
C17_12 0.0309(19) 0.0431(18) 0.0462(19) -0.0054(13) 0.0021(15) -0.0021(13)
C18_12 0.0311(18) 0.0360(16) 0.0363(17) -0.0043(12) 0.0010(14) -0.0052(12)
C19_12 0.0359(18) 0.0348(18) 0.0416(18) -0.0065(15) 0.0022(15) -0.0061(14)
C20_12 0.041(2) 0.0398(18) 0.052(2) -0.0035(14) -0.0067(16) -0.0039(14)
C21_12 0.053(2) 0.0319(16) 0.050(2) -0.0014(14) -0.0064(17) -0.0032(13)
C22_12 0.049(2) 0.0337(17) 0.0441(19) -0.0099(13) 0.0019(16) -0.0101(13)
C23_12 0.0314(18) 0.0442(17) 0.0293(16) -0.0072(13) 0.0011(14) -0.0062(12)

loop_
_atom_type_symbol
_atom_type_description
_atom_type_scat_dispersion_real
_atom_type_scat_dispersion_imag
_atom_type_scat_source
C C 0.0033 0.0016 'International Tables Vol C Tables 4.2.6.8 and 6.1.1.4'
H H 0.0000 0.0000 'International Tables Vol C Tables 4.2.6.8 and 6.1.1.4'
O O 0.0106 0.0060 'International Tables Vol C Tables 4.2.6.8 and 6.1.1.4'
N N 0.0061 0.0033 'International Tables Vol C Tables 4.2.6.8 and 6.1.1.4'

loop_
_geom_angle_atom_site_label_1
_geom_angle_atom_site_label_2
_geom_angle_atom_site_label_3
_geom_angle
_geom_angle_publ_flag
C5_1 N1_1 C9_1 111.2(3) no
C5_1 N1_1 C13_1 107.6(2) no
C9_1 N1_1 C13_1 110.2(2) no
C5_1 N1_1 C1_1 111.3(2) no
C9_1 N1_1 C1_1 106.2(2) no
C13_1 N1_1 C1_1 110.4(2) no
N1_1 C1_1 C2_1 114.8(3) no
N1_1 C1_1 H1A_1 108.6 no
C2_1 C1_1 H1A_1 108.6 no
N1_1 C1_1 H1B_1 108.6 no
C2_1 C1_1 H1B_1 108.6 no
H1A_1 C1_1 H1B_1 107.5 no
C1_1 C2_1 C3_1 110.0(3) no
C1_1 C2_1 H2A_1 109.7 no
C3_1 C2_1 H2A_1 109.7 no
C1_1 C2_1 H2B_1 109.7 no
C3_1 C2_1 H2B_1 109.7 no
H2A_1 C2_1 H2B_1 108.2 no
C4_1 C3_1 C2_1 111.8(3) no
C4_1 C3_1 H3A_1 109.3 no
C2_1 C3_1 H3A_1 109.3 no
C4_1 C3_1 H3B_1 109.3 no
C2_1 C3_1 H3B_1 109.3 no
H3A_1 C3_1 H3B_1 107.9 no
C3_1 C4_1 H4A_1 109.5 no
C3_1 C4_1 H4B_1 109.5 no
H4A_1 C4_1 H4B_1 109.5 no
C3_1 C4_1 H4C_1 109.5 no
H4A_1 C4_1 H4C_1 109.5 no
H4B_1 C4_1 H4C_1 109.5 no
N1_1 C5_1 C6_1 114.7(2) no
N1_1 C5_1 H5A_1 108.6 no
C6_1 C5_1 H5A_1 108.6 no
N1_1 C5_1 H5B_1 108.6 no
C6_1 C5_1 H5B_1 108.6 no
H5A_1 C5_1 H5B_1 107.6 no
C5_1 C6_1 C7_1 111.3(3) no
C5_1 C6_1 H6A_1 109.4 no
C7_1 C6_1 H6A_1 109.4 no
C5_1 C6_1 H6B_1 109.4 no
C7_1 C6_1 H6B_1 109.4 no
H6A_1 C6_1 H6B_1 108.0 no
C8_1 C7_1 C6_1 110.7(3) no
C8_1 C7_1 H7A_1 109.5 no
C6_1 C7_1 H7A_1 109.5 no
C8_1 C7_1 H7B_1 109.5 no
C6_1 C7_1 H7B_1 109.5 no
H7A_1 C7_1 H7B_1 108.1 no
C7_1 C8_1 H8A_1 109.5 no
C7_1 C8_1 H8B_1 109.5 no
H8A_1 C8_1 H8B_1 109.5 no
C7_1 C8_1 H8C_1 109.5 no
H8A_1 C8_1 H8C_1 109.5 no
H8B_1 C8_1 H8C_1 109.5 no
C10_1 C9_1 N1_1 115.9(3) no
C10_1 C9_1 H9A_1 108.3 no
N1_1 C9_1 H9A_1 108.3 no
C10_1 C9_1 H9B_1 108.3 no
N1_1 C9_1 H9B_1 108.3 no
H9A_1 C9_1 H9B_1 107.4 no
C11_1 C10_1 C9_1 109.7(3) no
C11_1 C10_1 H10A_1 109.7 no
C9_1 C10_1 H10A_1 109.7 no
C11_1 C10_1 H10B_1 109.7 no
C9_1 C10_1 H10B_1 109.7 no
H10A_1 C10_1 H10B_1 108.2 no
C10_1 C11_1 C12_1 113.8(3) no
C10_1 C11_1 H11A_1 108.8 no
C12_1 C11_1 H11A_1 108.8 no
C10_1 C11_1 H11B_1 108.8 no
C12_1 C11_1 H11B_1 108.8 no
H11A_1 C11_1 H11B_1 107.7 no
C11_1 C12_1 H12A_1 109.5 no
C11_1 C12_1 H12B_1 109.5 no
H12A_1 C12_1 H12B_1 109.5 no
C11_1 C12_1 H12C_1 109.5 no
H12A_1 C12_1 H12C_1 109.5 no
H12B_1 C12_1 H12C_1 109.5 no
C14_1 C13_1 N1_1 115.7(2) no
C14_1 C13_1 H13A_1 108.4 no
N1_1 C13_1 H13A_1 108.4 no
C14_1 C13_1 H13B_1 108.4 no
N1_1 C13_1 H13B_1 108.3 no
H13A_1 C13_1 H13B_1 107.4 no
C13_1 C14_1 C15_1 110.9(3) no
C13_1 C14_1 H14A_1 109.5 no
C15_1 C14_1 H14A_1 109.5 no
C13_1 C14_1 H14B_1 109.5 no
C15_1 C14_1 H14B_1 109.5 no
H14A_1 C14_1 H14B_1 108.0 no
C16_1 C15_1 C14_1 112.9(3) no
C16_1 C15_1 H15A_1 109.0 no
C14_1 C15_1 H15A_1 109.0 no
C16_1 C15_1 H15B_1 109.0 no
C14_1 C15_1 H15B_1 109.0 no
H15A_1 C15_1 H15B_1 107.8 no
C15_1 C16_1 H16A_1 109.5 no
C15_1 C16_1 H16B_1 109.5 no
H16A_1 C16_1 H16B_1 109.5 no
C15_1 C16_1 H16C_1 109.5 no
H16A_1 C16_1 H16C_1 109.5 no
H16B_1 C16_1 H16C_1 109.5 no
C5_2 N1_2 C1_2 109.9(2) no
C5_2 N1_2 C9_2 110.7(2) no
C1_2 N1_2 C9_2 107.8(2) no
C5_2 N1_2 C13_2 107.2(2) no
C1_2 N1_2 C13_2 110.6(2) no
C9_2 N1_2 C13_2 110.6(2) no
C2_2 C1_2 N1_2 115.3(3) no
C2_2 C1_2 H1A_2 108.5 no
N1_2 C1_2 H1A_2 108.5 no
C2_2 C1_2 H1B_2 108.5 no
N1_2 C1_2 H1B_2 108.5 no
H1A_2 C1_2 H1B_2 107.5 no
C3_2 C2_2 C1_2 112.4(3) no
C3_2 C2_2 H2A_2 109.1 no
C1_2 C2_2 H2A_2 109.1 no
C3_2 C2_2 H2B_2 109.1 no
C1_2 C2_2 H2B_2 109.1 no
H2A_2 C2_2 H2B_2 107.8 no
C2_2 C3_2 C4_2 111.7(3) no
C2_2 C3_2 H3A_2 109.3 no
C4_2 C3_2 H3A_2 109.3 no
C2_2 C3_2 H3B_2 109.3 no
C4_2 C3_2 H3B_2 109.3 no
H3A_2 C3_2 H3B_2 107.9 no
C3_2 C4_2 H4A_2 109.5 no
C3_2 C4_2 H4B_2 109.5 no
H4A_2 C4_2 H4B_2 109.5 no
C3_2 C4_2 H4C_2 109.5 no
H4A_2 C4_2 H4C_2 109.5 no
H4B_2 C4_2 H4C_2 109.5 no
C6_2 C5_2 N1_2 115.8(3) no
C6_2 C5_2 H5A_2 108.3 no
N1_2 C5_2 H5A_2 108.3 no
C6_2 C5_2 H5B_2 108.3 no
N1_2 C5_2 H5B_2 108.3 no
H5A_2 C5_2 H5B_2 107.4 no
C5_2 C6_2 C7_2 110.2(3) no
C5_2 C6_2 H6A_2 109.6 no
C7_2 C6_2 H6A_2 109.6 no
C5_2 C6_2 H6B_2 109.6 no
C7_2 C6_2 H6B_2 109.6 no
H6A_2 C6_2 H6B_2 108.1 no
C8_2 C7_2 C6_2 112.5(3) no
C8_2 C7_2 H7A_2 109.1 no
C6_2 C7_2 H7A_2 109.1 no
C8_2 C7_2 H7B_2 109.1 no
C6_2 C7_2 H7B_2 109.1 no
H7A_2 C7_2 H7B_2 107.8 no
C7_2 C8_2 H8A_2 109.5 no
C7_2 C8_2 H8B_2 109.5 no
H8A_2 C8_2 H8B_2 109.5 no
C7_2 C8_2 H8C_2 109.5 no
H8A_2 C8_2 H8C_2 109.5 no
H8B_2 C8_2 H8C_2 109.5 no
C10_2 C9_2 N1_2 115.2(2) no
C10_2 C9_2 H9A_2 108.5 no
N1_2 C9_2 H9A_2 108.5 no
C10_2 C9_2 H9B_2 108.5 no
N1_2 C9_2 H9B_2 108.5 no
H9A_2 C9_2 H9B_2 107.5 no
C9_2 C10_2 C11_2 110.4(3) no
C9_2 C10_2 H10A_2 109.6 no
C11_2 C10_2 H10A_2 109.6 no
C9_2 C10_2 H10B_2 109.6 no
C11_2 C10_2 H10B_2 109.6 no
H10A_2 C10_2 H10B_2 108.1 no
C10_2 C11_2 C12_2 111.9(3) no
C10_2 C11_2 H11A_2 109.2 no
C12_2 C11_2 H11A_2 109.2 no
C10_2 C11_2 H11B_2 109.2 no
C12_2 C11_2 H11B_2 109.2 no
H11A_2 C11_2 H11B_2 107.9 no
C11_2 C12_2 H12A_2 109.5 no
C11_2 C12_2 H12B_2 109.5 no
H12A_2 C12_2 H12B_2 109.5 no
C11_2 C12_2 H12C_2 109.5 no
H12A_2 C12_2 H12C_2 109.5 no
H12B_2 C12_2 H12C_2 109.5 no
C14_2 C13_2 N1_2 114.5(3) no
C14_2 C13_2 H13A_2 108.6 no
N1_2 C13_2 H13A_2 108.6 no
C14_2 C13_2 H13B_2 108.6 no
N1_2 C13_2 H13B_2 108.6 no
H13A_2 C13_2 H13B_2 107.6 no
C13_2 C14_2 C15_2 111.0(3) no
C13_2 C14_2 H14A_2 109.4 no
C15_2 C14_2 H14A_2 109.4 no
C13_2 C14_2 H14B_2 109.4 no
C15_2 C14_2 H14B_2 109.4 no
H14A_2 C14_2 H14B_2 108.0 no
C14_2 C15_2 C16_2 110.4(3) no
C14_2 C15_2 H15A_2 109.6 no
C16_2 C15_2 H15A_2 109.6 no
C14_2 C15_2 H15B_2 109.6 no
C16_2 C15_2 H15B_2 109.6 no
H15A_2 C15_2 H15B_2 108.1 no
C15_2 C16_2 H16A_2 109.5 no
C15_2 C16_2 H16B_2 109.5 no
H16A_2 C16_2 H16B_2 109.5 no
C15_2 C16_2 H16C_2 109.5 no
H16A_2 C16_2 H16C_2 109.5 no
H16B_2 C16_2 H16C_2 109.5 no
C5_3 N1_3 C13_3 106.4(2) no
C5_3 N1_3 C1_3 110.8(2) no
C13_3 N1_3 C1_3 110.3(3) no
C5_3 N1_3 C9_3 112.0(3) no
C13_3 N1_3 C9_3 110.4(2) no
C1_3 N1_3 C9_3 107.0(2) no
C2_3 C1_3 N1_3 115.3(3) no
C2_3 C1_3 H1A_3 108.4 no
N1_3 C1_3 H1A_3 108.4 no
C2_3 C1_3 H1B_3 108.4 no
N1_3 C1_3 H1B_3 108.4 no
H1A_3 C1_3 H1B_3 107.5 no
C1_3 C2_3 C3_3 111.6(3) no
C1_3 C2_3 H2A_3 109.3 no
C3_3 C2_3 H2A_3 109.3 no
C1_3 C2_3 H2B_3 109.3 no
C3_3 C2_3 H2B_3 109.3 no
H2A_3 C2_3 H2B_3 108.0 no
C4_3 C3_3 C2_3 110.9(3) no
C4_3 C3_3 H3A_3 109.5 no
C2_3 C3_3 H3A_3 109.5 no
C4_3 C3_3 H3B_3 109.5 no
C2_3 C3_3 H3B_3 109.5 no
H3A_3 C3_3 H3B_3 108.1 no
C3_3 C4_3 H4A_3 109.5 no
C3_3 C4_3 H4B_3 109.5 no
H4A_3 C4_3 H4B_3 109.5 no
C3_3 C4_3 H4C_3 109.5 no
H4A_3 C4_3 H4C_3 109.5 no
H4B_3 C4_3 H4C_3 109.5 no
N1_3 C5_3 C6_3 116.1(3) no
N1_3 C5_3 H5A_3 108.3 no
C6_3 C5_3 H5A_3 108.3 no
N1_3 C5_3 H5B_3 108.3 no
C6_3 C5_3 H5B_3 108.3 no
H5A_3 C5_3 H5B_3 107.4 no
C5_3 C6_3 C7_3 110.5(3) no
C5_3 C6_3 H6A_3 109.5 no
C7_3 C6_3 H6A_3 109.5 no
C5_3 C6_3 H6B_3 109.5 no
C7_3 C6_3 H6B_3 109.5 no
H6A_3 C6_3 H6B_3 108.1 no
C8_3 C7_3 C6_3 112.2(3) no
C8_3 C7_3 H7A_3 109.2 no
C6_3 C7_3 H7A_3 109.2 no
C8_3 C7_3 H7B_3 109.2 no
C6_3 C7_3 H7B_3 109.2 no
H7A_3 C7_3 H7B_3 107.9 no
C7_3 C8_3 H8A_3 109.5 no
C7_3 C8_3 H8B_3 109.5 no
H8A_3 C8_3 H8B_3 109.5 no
C7_3 C8_3 H8C_3 109.5 no
H8A_3 C8_3 H8C_3 109.5 no
H8B_3 C8_3 H8C_3 109.5 no
C10_3 C9_3 N1_3 115.4(2) no
C10_3 C9_3 H9A_3 108.4 no
N1_3 C9_3 H9A_3 108.4 no
C10_3 C9_3 H9B_3 108.4 no
N1_3 C9_3 H9B_3 108.4 no
H9A_3 C9_3 H9B_3 107.5 no
C9_3 C10_3 C11_3 109.9(3) no
C9_3 C10_3 H10A_3 109.7 no
C11_3 C10_3 H10A_3 109.7 no
C9_3 C10_3 H10B_3 109.7 no
C11_3 C10_3 H10B_3 109.7 no
H10A_3 C10_3 H10B_3 108.2 no
C12_3 C11_3 C10_3 111.5(3) no
C12_3 C11_3 H11A_3 109.3 no
C10_3 C11_3 H11A_3 109.3 no
C12_3 C11_3 H11B_3 109.3 no
C10_3 C11_3 H11B_3 109.3 no
H11A_3 C11_3 H11B_3 108.0 no
C11_3 C12_3 H12A_3 109.5 no
C11_3 C12_3 H12B_3 109.5 no
H12A_3 C12_3 H12B_3 109.5 no
C11_3 C12_3 H12C_3 109.5 no
H12A_3 C12_3 H12C_3 109.5 no
H12B_3 C12_3 H12C_3 109.5 no
C14_3 C13_3 N1_3 116.3(2) no
C14_3 C13_3 H13A_3 108.2 no
N1_3 C13_3 H13A_3 108.2 no
C14_3 C13_3 H13B_3 108.2 no
N1_3 C13_3 H13B_3 108.2 no
H13A_3 C13_3 H13B_3 107.4 no
C13_3 C14_3 C15_3 108.9(3) no
C13_3 C14_3 H14A_3 109.9 no
C15_3 C14_3 H14A_3 109.9 no
C13_3 C14_3 H14B_3 109.9 no
C15_3 C14_3 H14B_3 109.9 no
H14A_3 C14_3 H14B_3 108.3 no
C16_3 C15_3 C14_3 112.6(3) no
C16_3 C15_3 H15A_3 109.1 no
C14_3 C15_3 H15A_3 109.1 no
C16_3 C15_3 H15B_3 109.1 no
C14_3 C15_3 H15B_3 109.1 no
H15A_3 C15_3 H15B_3 107.8 no
C15_3 C16_3 H16A_3 109.5 no
C15_3 C16_3 H16B_3 109.5 no
H16A_3 C16_3 H16B_3 109.5 no
C15_3 C16_3 H16C_3 109.5 no
H16A_3 C16_3 H16C_3 109.5 no
H16B_3 C16_3 H16C_3 109.5 no
C9_4 N1_4 C5_4 111.0(2) no
C9_4 N1_4 C1_4 106.6(2) no
C5_4 N1_4 C1_4 110.4(2) no
C9_4 N1_4 C13_4 111.2(2) no
C5_4 N1_4 C13_4 106.2(2) no
C1_4 N1_4 C13_4 111.5(2) no
C2_4 C1_4 N1_4 116.1(3) no
C2_4 C1_4 H1A_4 108.3 no
N1_4 C1_4 H1A_4 108.3 no
C2_4 C1_4 H1B_4 108.3 no
N1_4 C1_4 H1B_4 108.3 no
H1A_4 C1_4 H1B_4 107.4 no
C1_4 C2_4 C3_4 110.6(3) no
C1_4 C2_4 H2A_4 109.5 no
C3_4 C2_4 H2A_4 109.5 no
C1_4 C2_4 H2B_4 109.5 no
C3_4 C2_4 H2B_4 109.5 no
H2A_4 C2_4 H2B_4 108.1 no
C4_4 C3_4 C2_4 113.0(3) no
C4_4 C3_4 H3A_4 109.0 no
C2_4 C3_4 H3A_4 109.0 no
C4_4 C3_4 H3B_4 109.0 no
C2_4 C3_4 H3B_4 109.0 no
H3A_4 C3_4 H3B_4 107.8 no
C3_4 C4_4 H4A_4 109.5 no
C3_4 C4_4 H4B_4 109.5 no
H4A_4 C4_4 H4B_4 109.5 no
C3_4 C4_4 H4C_4 109.5 no
H4A_4 C4_4 H4C_4 109.5 no
H4B_4 C4_4 H4C_4 109.5 no
C6_4 C5_4 N1_4 116.4(2) no
C6_4 C5_4 H5A_4 108.2 no
N1_4 C5_4 H5A_4 108.2 no
C6_4 C5_4 H5B_4 108.2 no
N1_4 C5_4 H5B_4 108.2 no
H5A_4 C5_4 H5B_4 107.3 no
C5_4 C6_4 C7_4 108.2(3) no
C5_4 C6_4 H6A_4 110.1 no
C7_4 C6_4 H6A_4 110.1 no
C5_4 C6_4 H6B_4 110.1 no
C7_4 C6_4 H6B_4 110.1 no
H6A_4 C6_4 H6B_4 108.4 no
C8_4 C7_4 C6_4 112.6(3) no
C8_4 C7_4 H7A_4 109.1 no
C6_4 C7_4 H7A_4 109.1 no
C8_4 C7_4 H7B_4 109.1 no
C6_4 C7_4 H7B_4 109.1 no
H7A_4 C7_4 H7B_4 107.8 no
C7_4 C8_4 H8A_4 109.5 no
C7_4 C8_4 H8B_4 109.5 no
H8A_4 C8_4 H8B_4 109.5 no
C7_4 C8_4 H8C_4 109.5 no
H8A_4 C8_4 H8C_4 109.5 no
H8B_4 C8_4 H8C_4 109.5 no
N1_4 C9_4 C10_4 117.4(2) no
N1_4 C9_4 H9A_4 108.0 no
C10_4 C9_4 H9A_4 108.0 no
N1_4 C9_4 H9B_4 108.0 no
C10_4 C9_4 H9B_4 108.0 no
H9A_4 C9_4 H9B_4 107.2 no
C9_4 C10_4 C11_4 109.1(3) no
C9_4 C10_4 H10A_4 109.9 no
C11_4 C10_4 H10A_4 109.9 no
C9_4 C10_4 H10B_4 109.9 no
C11_4 C10_4 H10B_4 109.9 no
H10A_4 C10_4 H10B_4 108.3 no
C10_4 C11_4 C12_4 113.0(3) no
C10_4 C11_4 H11A_4 109.0 no
C12_4 C11_4 H11A_4 109.0 no
C10_4 C11_4 H11B_4 109.0 no
C12_4 C11_4 H11B_4 109.0 no
H11A_4 C11_4 H11B_4 107.8 no
C11_4 C12_4 H12A_4 109.5 no
C11_4 C12_4 H12B_4 109.5 no
H12A_4 C12_4 H12B_4 109.5 no
C11_4 C12_4 H12C_4 109.5 no
H12A_4 C12_4 H12C_4 109.5 no
H12B_4 C12_4 H12C_4 109.5 no
C14_4 C13_4 N1_4 115.8(3) no
C14_4 C13_4 H13A_4 108.3 no
N1_4 C13_4 H13A_4 108.3 no
C14_4 C13_4 H13B_4 108.3 no
N1_4 C13_4 H13B_4 108.3 no
H13A_4 C13_4 H13B_4 107.4 no
C13_4 C14_4 C15_4 109.5(3) no
C13_4 C14_4 H14A_4 109.8 no
C15_4 C14_4 H14A_4 109.8 no
C13_4 C14_4 H14B_4 109.8 no
C15_4 C14_4 H14B_4 109.8 no
H14A_4 C14_4 H14B_4 108.2 no
C16_4 C15_4 C14_4 111.5(3) no
C16_4 C15_4 H15A_4 109.3 no
C14_4 C15_4 H15A_4 109.3 no
C16_4 C15_4 H15B_4 109.3 no
C14_4 C15_4 H15B_4 109.3 no
H15A_4 C15_4 H15B_4 108.0 no
C15_4 C16_4 H16A_4 109.5 no
C15_4 C16_4 H16B_4 109.5 no
H16A_4 C16_4 H16B_4 109.5 no
C15_4 C16_4 H16C_4 109.5 no
H16A_4 C16_4 H16C_4 109.5 no
H16B_4 C16_4 H16C_4 109.5 no
C19_5 O3_5 H3_5 109.5 no
C23_5 O4_5 H4_5 109.5 no
O1_5 C17_5 O2_5 122.7(3) no
O1_5 C17_5 C18_5 120.2(3) no
O2_5 C17_5 C18_5 117.1(3) no
C19_5 C18_5 C23_5 118.2(3) no
C19_5 C18_5 C17_5 121.6(3) no
C23_5 C18_5 C17_5 120.2(3) no
O3_5 C19_5 C20_5 117.8(3) no
O3_5 C19_5 C18_5 121.1(3) no
C20_5 C19_5 C18_5 121.1(3) no
C19_5 C20_5 C21_5 119.1(3) no
C19_5 C20_5 H20_5 120.4 no
C21_5 C20_5 H20_5 120.4 no
C22_5 C21_5 C20_5 121.5(3) no
C22_5 C21_5 H21_5 119.2 no
C20_5 C21_5 H21_5 119.2 no
C21_5 C22_5 C23_5 119.6(3) no
C21_5 C22_5 H22_5 120.2 no
C23_5 C22_5 H22_5 120.2 no
O4_5 C23_5 C22_5 118.2(3) no
O4_5 C23_5 C18_5 121.3(2) no
C22_5 C23_5 C18_5 120.4(3) no
C19_6 O3_6 H3_6 109.5 no
C23_6 O4_6 H4_6 109.5 no
O2_6 C17_6 O1_6 122.9(3) no
O2_6 C17_6 C18_6 120.3(3) no
O1_6 C17_6 C18_6 116.8(3) no
C19_6 C18_6 C23_6 118.0(3) no
C19_6 C18_6 C17_6 120.1(3) no
C23_6 C18_6 C17_6 121.9(3) no
O3_6 C19_6 C20_6 118.5(2) no
O3_6 C19_6 C18_6 121.0(3) no
C20_6 C19_6 C18_6 120.6(3) no
C21_6 C20_6 C19_6 119.3(3) no
C21_6 C20_6 H20_6 120.4 no
C19_6 C20_6 H20_6 120.4 no
C20_6 C21_6 C22_6 122.1(3) no
C20_6 C21_6 H21_6 119.0 no
C22_6 C21_6 H21_6 119.0 no
C23_6 C22_6 C21_6 119.1(3) no
C23_6 C22_6 H22_6 120.4 no
C21_6 C22_6 H22_6 120.4 no
O4_6 C23_6 C22_6 118.2(3) no
O4_6 C23_6 C18_6 121.0(3) no
C22_6 C23_6 C18_6 120.9(3) no
C19_7 O3_7 H3_7 109.5 no
C23_7 O4_7 H4_7 109.5 no
O2_7 C17_7 O1_7 122.6(3) no
O2_7 C17_7 C18_7 120.1(3) no
O1_7 C17_7 C18_7 117.3(3) no
C19_7 C18_7 C23_7 117.8(3) no
C19_7 C18_7 C17_7 120.5(3) no
C23_7 C18_7 C17_7 121.7(3) no
O3_7 C19_7 C20_7 117.7(3) no
O3_7 C19_7 C18_7 121.1(3) no
C20_7 C19_7 C18_7 121.2(3) no
C21_7 C20_7 C19_7 119.0(3) no
C21_7 C20_7 H20_7 120.5 no
C19_7 C20_7 H20_7 120.5 no
C20_7 C21_7 C22_7 121.7(3) no
C20_7 C21_7 H21_7 119.2 no
C22_7 C21_7 H21_7 119.2 no
C21_7 C22_7 C23_7 119.6(3) no
C21_7 C22_7 H22_7 120.2 no
C23_7 C22_7 H22_7 120.2 no
O4_7 C23_7 C22_7 117.9(3) no
O4_7 C23_7 C18_7 121.2(3) no
C22_7 C23_7 C18_7 120.8(3) no
C19_8 O3_8 H3_8 109.5 no
C23_8 O4_8 H4_8 109.5 no
O1_8 C17_8 O2_8 122.2(3) no
O1_8 C17_8 C18_8 120.8(3) no
O2_8 C17_8 C18_8 117.0(3) no
C19_8 C18_8 C23_8 117.8(3) no
C19_8 C18_8 C17_8 122.1(3) no
C23_8 C18_8 C17_8 120.0(2) no
O3_8 C19_8 C20_8 118.1(3) no
O3_8 C19_8 C18_8 120.7(3) no
C20_8 C19_8 C18_8 121.2(3) no
C19_8 C20_8 C21_8 119.7(3) no
C19_8 C20_8 H20_8 120.1 no
C21_8 C20_8 H20_8 120.1 no
C22_8 C21_8 C20_8 120.7(3) no
C22_8 C21_8 H21_8 119.7 no
C20_8 C21_8 H21_8 119.7 no
C21_8 C22_8 C23_8 119.8(3) no
C21_8 C22_8 H22_8 120.1 no
C23_8 C22_8 H22_8 120.1 no
O4_8 C23_8 C22_8 118.0(2) no
O4_8 C23_8 C18_8 121.2(3) no
C22_8 C23_8 C18_8 120.8(3) no
C17_9 O1_9 H1_9 109.5 no
C19_9 O3_9 H3_9 109.5 no
C23_9 O4_9 H4_9 109.5 no
O2_9 C17_9 O1_9 117.5(3) no
O2_9 C17_9 C18_9 122.7(3) no
O1_9 C17_9 C18_9 119.8(3) no
C23_9 C18_9 C19_9 117.5(3) no
C23_9 C18_9 C17_9 123.6(3) no
C19_9 C18_9 C17_9 118.9(3) no
O3_9 C19_9 C20_9 117.7(3) no
O3_9 C19_9 C18_9 120.9(3) no
C20_9 C19_9 C18_9 121.5(3) no
C21_9 C20_9 C19_9 119.0(3) no
C21_9 C20_9 H20_9 120.5 no
C19_9 C20_9 H20_9 120.5 no
C20_9 C21_9 C22_9 122.1(3) no
C20_9 C21_9 H21_9 118.9 no
C22_9 C21_9 H21_9 118.9 no
C23_9 C22_9 C21_9 118.6(3) no
C23_9 C22_9 H22_9 120.7 no
C21_9 C22_9 H22_9 120.7 no
O4_9 C23_9 C22_9 121.6(3) no
O4_9 C23_9 C18_9 117.3(3) no
C22_9 C23_9 C18_9 121.2(3) no
C17_10 O1_10 H1_10 109.5 no
C19_10 O3_10 H3_10 109.5 no
C23_10 O4_10 H4_10 109.5 no
O2_10 C17_10 O1_10 117.7(3) no
O2_10 C17_10 C18_10 122.0(3) no
O1_10 C17_10 C18_10 120.3(3) no
C23_10 C18_10 C19_10 117.6(3) no
C23_10 C18_10 C17_10 122.8(3) no
C19_10 C18_10 C17_10 119.5(3) no
O3_10 C19_10 C20_10 117.3(3) no
O3_10 C19_10 C18_10 121.4(3) no
C20_10 C19_10 C18_10 121.4(3) no
C21_10 C20_10 C19_10 119.4(3) no
C21_10 C20_10 H20_10 120.3 no
C19_10 C20_10 H20_10 120.3 no
C20_10 C21_10 C22_10 121.3(3) no
C20_10 C21_10 H21_10 119.4 no
C22_10 C21_10 H21_10 119.4 no
C23_10 C22_10 C21_10 119.3(3) no
C23_10 C22_10 H22_10 120.4 no
C21_10 C22_10 H22_10 120.4 no
O4_10 C23_10 C22_10 121.3(3) no
O4_10 C23_10 C18_10 117.6(3) no
C22_10 C23_10 C18_10 121.1(3) no
C17_11 O1_11 H1_11 109.5 no
C19_11 O3_11 H3_11 109.5 no
C23_11 O4_11 H4_11 109.5 no
O2_11 C17_11 O1_11 117.6(3) no
O2_11 C17_11 C18_11 122.4(3) no
O1_11 C17_11 C18_11 120.0(3) no
C19_11 C18_11 C23_11 117.6(3) no
C19_11 C18_11 C17_11 123.6(3) no
C23_11 C18_11 C17_11 118.7(3) no
O3_11 C19_11 C20_11 122.0(3) no
O3_11 C19_11 C18_11 117.1(2) no
C20_11 C19_11 C18_11 120.9(3) no
C21_11 C20_11 C19_11 119.4(3) no
C21_11 C20_11 H20_11 120.3 no
C19_11 C20_11 H20_11 120.3 no
C20_11 C21_11 C22_11 121.7(3) no
C20_11 C21_11 H21_11 119.1 no
C22_11 C21_11 H21_11 119.1 no
C23_11 C22_11 C21_11 119.6(3) no
C23_11 C22_11 H22_11 120.2 no
C21_11 C22_11 H22_11 120.2 no
O4_11 C23_11 C22_11 117.9(3) no
O4_11 C23_11 C18_11 121.4(3) no
C22_11 C23_11 C18_11 120.7(3) no
C17_12 O1_12 H1_12 109.5 no
C19_12 O3_12 H3_12 109.5 no
C23_12 O4_12 H4_12 109.5 no
O2_12 C17_12 O1_12 117.9(3) no
O2_12 C17_12 C18_12 122.6(3) no
O1_12 C17_12 C18_12 119.6(3) no
C19_12 C18_12 C23_12 117.9(3) no
C19_12 C18_12 C17_12 123.5(3) no
C23_12 C18_12 C17_12 118.6(3) no
O3_12 C19_12 C20_12 120.5(3) no
O3_12 C19_12 C18_12 117.8(2) no
C20_12 C19_12 C18_12 121.7(3) no
C19_12 C20_12 C21_12 118.7(3) no
C19_12 C20_12 H20_12 120.7 no
C21_12 C20_12 H20_12 120.7 no
C22_12 C21_12 C20_12 121.8(3) no
C22_12 C21_12 H21_12 119.1 no
C20_12 C21_12 H21_12 119.1 no
C21_12 C22_12 C23_12 119.5(3) no
C21_12 C22_12 H22_12 120.3 no
C23_12 C22_12 H22_12 120.3 no
O4_12 C23_12 C22_12 117.9(3) no
O4_12 C23_12 C18_12 121.6(3) no
C22_12 C23_12 C18_12 120.5(3) no

loop_
_geom_bond_atom_site_label_1
_geom_bond_atom_site_label_2
_geom_bond_site_symmetry_2
_geom_bond_distance
_geom_bond_publ_flag
N1_1 C5_1 . 1.518(4) no
N1_1 C9_1 . 1.521(4) no
N1_1 C13_1 . 1.526(4) no
N1_1 C1_1 . 1.530(4) no
C1_1 C2_1 . 1.530(5) no
C1_1 H1A_1 . 0.9900 no
C1_1 H1B_1 . 0.9900 no
C2_1 C3_1 . 1.530(4) no
C2_1 H2A_1 . 0.9900 no
C2_1 H2B_1 . 0.9900 no
C3_1 C4_1 . 1.517(5) no
C3_1 H3A_1 . 0.9900 no
C3_1 H3B_1 . 0.9900 no
C4_1 H4A_1 . 0.9800 no
C4_1 H4B_1 . 0.9800 no
C4_1 H4C_1 . 0.9800 no
C5_1 C6_1 . 1.521(5) no
C5_1 H5A_1 . 0.9900 no
C5_1 H5B_1 . 0.9900 no
C6_1 C7_1 . 1.522(5) no
C6_1 H6A_1 . 0.9900 no
C6_1 H6B_1 . 0.9900 no
C7_1 C8_1 . 1.521(5) no
C7_1 H7A_1 . 0.9900 no
C7_1 H7B_1 . 0.9900 no
C8_1 H8A_1 . 0.9800 no
C8_1 H8B_1 . 0.9800 no
C8_1 H8C_1 . 0.9800 no
C9_1 C10_1 . 1.518(4) no
C9_1 H9A_1 . 0.9900 no
C9_1 H9B_1 . 0.9900 no
C10_1 C11_1 . 1.511(5) no
C10_1 H10A_1 . 0.9900 no
C10_1 H10B_1 . 0.9900 no
C11_1 C12_1 . 1.517(5) no
C11_1 H11A_1 . 0.9900 no
C11_1 H11B_1 . 0.9900 no
C12_1 H12A_1 . 0.9800 no
C12_1 H12B_1 . 0.9800 no
C12_1 H12C_1 . 0.9800 no
C13_1 C14_1 . 1.514(5) no
C13_1 H13A_1 . 0.9900 no
C13_1 H13B_1 . 0.9900 no
C14_1 C15_1 . 1.535(5) no
C14_1 H14A_1 . 0.9900 no
C14_1 H14B_1 . 0.9900 no
C15_1 C16_1 . 1.506(5) no
C15_1 H15A_1 . 0.9900 no
C15_1 H15B_1 . 0.9900 no
C16_1 H16A_1 . 0.9800 no
C16_1 H16B_1 . 0.9800 no
C16_1 H16C_1 . 0.9800 no
N1_2 C5_2 . 1.523(4) no
N1_2 C1_2 . 1.524(4) no
N1_2 C9_2 . 1.524(4) no
N1_2 C13_2 . 1.527(4) no
C1_2 C2_2 . 1.514(5) no
C1_2 H1A_2 . 0.9900 no
C1_2 H1B_2 . 0.9900 no
C2_2 C3_2 . 1.505(5) no
C2_2 H2A_2 . 0.9900 no
C2_2 H2B_2 . 0.9900 no
C3_2 C4_2 . 1.521(6) no
C3_2 H3A_2 . 0.9900 no
C3_2 H3B_2 . 0.9900 no
C4_2 H4A_2 . 0.9800 no
C4_2 H4B_2 . 0.9800 no
C4_2 H4C_2 . 0.9800 no
C5_2 C6_2 . 1.515(5) no
C5_2 H5A_2 . 0.9900 no
C5_2 H5B_2 . 0.9900 no
C6_2 C7_2 . 1.526(5) no
C6_2 H6A_2 . 0.9900 no
C6_2 H6B_2 . 0.9900 no
C7_2 C8_2 . 1.517(5) no
C7_2 H7A_2 . 0.9900 no
C7_2 H7B_2 . 0.9900 no
C8_2 H8A_2 . 0.9800 no
C8_2 H8B_2 . 0.9800 no
C8_2 H8C_2 . 0.9800 no
C9_2 C10_2 . 1.520(5) no
C9_2 H9A_2 . 0.9900 no
C9_2 H9B_2 . 0.9900 no
C10_2 C11_2 . 1.522(4) no
C10_2 H10A_2 . 0.9900 no
C10_2 H10B_2 . 0.9900 no
C11_2 C12_2 . 1.534(5) no
C11_2 H11A_2 . 0.9900 no
C11_2 H11B_2 . 0.9900 no
C12_2 H12A_2 . 0.9800 no
C12_2 H12B_2 . 0.9800 no
C12_2 H12C_2 . 0.9800 no
C13_2 C14_2 . 1.513(5) no
C13_2 H13A_2 . 0.9900 no
C13_2 H13B_2 . 0.9900 no
C14_2 C15_2 . 1.531(5) no
C14_2 H14A_2 . 0.9900 no
C14_2 H14B_2 . 0.9900 no
C15_2 C16_2 . 1.533(5) no
C15_2 H15A_2 . 0.9900 no
C15_2 H15B_2 . 0.9900 no
C16_2 H16A_2 . 0.9800 no
C16_2 H16B_2 . 0.9800 no
C16_2 H16C_2 . 0.9800 no
N1_3 C5_3 . 1.509(4) no
N1_3 C13_3 . 1.520(4) no
N1_3 C1_3 . 1.524(4) no
N1_3 C9_3 . 1.528(4) no
C1_3 C2_3 . 1.512(5) no
C1_3 H1A_3 . 0.9900 no
C1_3 H1B_3 . 0.9900 no
C2_3 C3_3 . 1.521(5) no
C2_3 H2A_3 . 0.9900 no
C2_3 H2B_3 . 0.9900 no
C3_3 C4_3 . 1.519(5) no
C3_3 H3A_3 . 0.9900 no
C3_3 H3B_3 . 0.9900 no
C4_3 H4A_3 . 0.9800 no
C4_3 H4B_3 . 0.9800 no
C4_3 H4C_3 . 0.9800 no
C5_3 C6_3 . 1.521(5) no
C5_3 H5A_3 . 0.9900 no
C5_3 H5B_3 . 0.9900 no
C6_3 C7_3 . 1.533(5) no
C6_3 H6A_3 . 0.9900 no
C6_3 H6B_3 . 0.9900 no
C7_3 C8_3 . 1.526(6) no
C7_3 H7A_3 . 0.9900 no
C7_3 H7B_3 . 0.9900 no
C8_3 H8A_3 . 0.9800 no
C8_3 H8B_3 . 0.9800 no
C8_3 H8C_3 . 0.9800 no
C9_3 C10_3 . 1.518(4) no
C9_3 H9A_3 . 0.9900 no
C9_3 H9B_3 . 0.9900 no
C10_3 C11_3 . 1.526(5) no
C10_3 H10A_3 . 0.9900 no
C10_3 H10B_3 . 0.9900 no
C11_3 C12_3 . 1.525(5) no
C11_3 H11A_3 . 0.9900 no
C11_3 H11B_3 . 0.9900 no
C12_3 H12A_3 . 0.9800 no
C12_3 H12B_3 . 0.9800 no
C12_3 H12C_3 . 0.9800 no
C13_3 C14_3 . 1.518(5) no
C13_3 H13A_3 . 0.9900 no
C13_3 H13B_3 . 0.9900 no
C14_3 C15_3 . 1.526(5) no
C14_3 H14A_3 . 0.9900 no
C14_3 H14B_3 . 0.9900 no
C15_3 C16_3 . 1.511(6) no
C15_3 H15A_3 . 0.9900 no
C15_3 H15B_3 . 0.9900 no
C16_3 H16A_3 . 0.9800 no
C16_3 H16B_3 . 0.9800 no
C16_3 H16C_3 . 0.9800 no
N1_4 C9_4 . 1.514(4) no
N1_4 C5_4 . 1.523(4) no
N1_4 C1_4 . 1.527(4) no
N1_4 C13_4 . 1.528(4) no
C1_4 C2_4 . 1.514(5) no
C1_4 H1A_4 . 0.9900 no
C1_4 H1B_4 . 0.9900 no
C2_4 C3_4 . 1.523(5) no
C2_4 H2A_4 . 0.9900 no
C2_4 H2B_4 . 0.9900 no
C3_4 C4_4 . 1.504(5) no
C3_4 H3A_4 . 0.9900 no
C3_4 H3B_4 . 0.9900 no
C4_4 H4A_4 . 0.9800 no
C4_4 H4B_4 . 0.9800 no
C4_4 H4C_4 . 0.9800 no
C5_4 C6_4 . 1.517(4) no
C5_4 H5A_4 . 0.9900 no
C5_4 H5B_4 . 0.9900 no
C6_4 C7_4 . 1.531(4) no
C6_4 H6A_4 . 0.9900 no
C6_4 H6B_4 . 0.9900 no
C7_4 C8_4 . 1.522(5) no
C7_4 H7A_4 . 0.9900 no
C7_4 H7B_4 . 0.9900 no
C8_4 H8A_4 . 0.9800 no
C8_4 H8B_4 . 0.9800 no
C8_4 H8C_4 . 0.9800 no
C9_4 C10_4 . 1.514(5) no
C9_4 H9A_4 . 0.9900 no
C9_4 H9B_4 . 0.9900 no
C10_4 C11_4 . 1.516(5) no
C10_4 H10A_4 . 0.9900 no
C10_4 H10B_4 . 0.9900 no
C11_4 C12_4 . 1.524(6) no
C11_4 H11A_4 . 0.9900 no
C11_4 H11B_4 . 0.9900 no
C12_4 H12A_4 . 0.9800 no
C12_4 H12B_4 . 0.9800 no
C12_4 H12C_4 . 0.9800 no
C13_4 C14_4 . 1.517(5) no
C13_4 H13A_4 . 0.9900 no
C13_4 H13B_4 . 0.9900 no
C14_4 C15_4 . 1.533(5) no
C14_4 H14A_4 . 0.9900 no
C14_4 H14B_4 . 0.9900 no
C15_4 C16_4 . 1.520(5) no
C15_4 H15A_4 . 0.9900 no
C15_4 H15B_4 . 0.9900 no
C16_4 H16A_4 . 0.9800 no
C16_4 H16B_4 . 0.9800 no
C16_4 H16C_4 . 0.9800 no
O1_5 C17_5 . 1.247(4) no
O2_5 C17_5 . 1.288(4) no
O3_5 C19_5 . 1.359(4) no
O3_5 H3_5 . 0.8400 no
O4_5 C23_5 . 1.346(4) no
O4_5 H4_5 . 0.8400 no
C17_5 C18_5 . 1.486(4) no
C18_5 C19_5 . 1.402(4) no
C18_5 C23_5 . 1.409(4) no
C19_5 C20_5 . 1.384(4) no
C20_5 C21_5 . 1.392(5) no
C20_5 H20_5 . 0.9500 no
C21_5 C22_5 . 1.365(5) no
C21_5 H21_5 . 0.9500 no
C22_5 C23_5 . 1.397(4) no
C22_5 H22_5 . 0.9500 no
O1_6 C17_6 . 1.292(4) no
O2_6 C17_6 . 1.254(4) no
O3_6 C19_6 . 1.348(3) no
O3_6 H3_6 . 0.8400 no
O4_6 C23_6 . 1.356(4) no
O4_6 H4_6 . 0.8400 no
C17_6 C18_6 . 1.481(4) no
C18_6 C19_6 . 1.409(4) no
C18_6 C23_6 . 1.413(4) no
C19_6 C20_6 . 1.391(4) no
C20_6 C21_6 . 1.370(4) no
C20_6 H20_6 . 0.9500 no
C21_6 C22_6 . 1.382(5) no
C21_6 H21_6 . 0.9500 no
C22_6 C23_6 . 1.380(5) no
C22_6 H22_6 . 0.9500 no
O1_7 C17_7 . 1.283(4) no
O2_7 C17_7 . 1.249(4) no
O3_7 C19_7 . 1.351(4) no
O3_7 H3_7 . 0.8400 no
O4_7 C23_7 . 1.358(4) no
O4_7 H4_7 . 0.8400 no
C17_7 C18_7 . 1.484(4) no
C18_7 C19_7 . 1.405(4) no
C18_7 C23_7 . 1.408(4) no
C19_7 C20_7 . 1.383(4) no
C20_7 C21_7 . 1.375(5) no
C20_7 H20_7 . 0.9500 no
C21_7 C22_7 . 1.376(5) no
C21_7 H21_7 . 0.9500 no
C22_7 C23_7 . 1.377(4) no
C22_7 H22_7 . 0.9500 no
O1_8 C17_8 . 1.246(4) no
O2_8 C17_8 . 1.293(4) no
O3_8 C19_8 . 1.363(4) no
O3_8 H3_8 . 0.8400 no
O4_8 C23_8 . 1.346(3) no
O4_8 H4_8 . 0.8400 no
C17_8 C18_8 . 1.484(4) no
C18_8 C19_8 . 1.404(4) no
C18_8 C23_8 . 1.411(4) no
C19_8 C20_8 . 1.379(5) no
C20_8 C21_8 . 1.390(5) no
C20_8 H20_8 . 0.9500 no
C21_8 C22_8 . 1.378(4) no
C21_8 H21_8 . 0.9500 no
C22_8 C23_8 . 1.388(4) no
C22_8 H22_8 . 0.9500 no
O1_9 C17_9 . 1.328(4) no
O1_9 H1_9 . 0.8400 no
O2_9 C17_9 . 1.231(4) no
O3_9 C19_9 . 1.365(4) no
O3_9 H3_9 . 0.8400 no
O4_9 C23_9 . 1.358(4) no
O4_9 H4_9 . 0.8400 no
C17_9 C18_9 . 1.473(4) no
C18_9 C23_9 . 1.411(4) no
C18_9 C19_9 . 1.413(4) no
C19_9 C20_9 . 1.381(4) no
C20_9 C21_9 . 1.370(5) no
C20_9 H20_9 . 0.9500 no
C21_9 C22_9 . 1.395(4) no
C21_9 H21_9 . 0.9500 no
C22_9 C23_9 . 1.385(4) no
C22_9 H22_9 . 0.9500 no
O1_10 C17_10 . 1.322(4) no
O1_10 H1_10 . 0.8400 no
O2_10 C17_10 . 1.238(4) no
O3_10 C19_10 . 1.360(4) no
O3_10 H3_10 . 0.8400 no
O4_10 C23_10 . 1.360(4) no
O4_10 H4_10 . 0.8400 no
C17_10 C18_10 . 1.466(4) no
C18_10 C23_10 . 1.407(4) no
C18_10 C19_10 . 1.408(4) no
C19_10 C20_10 . 1.385(5) no
C20_10 C21_10 . 1.371(4) no
C20_10 H20_10 . 0.9500 no
C21_10 C22_10 . 1.394(4) no
C21_10 H21_10 . 0.9500 no
C22_10 C23_10 . 1.382(4) no
C22_10 H22_10 . 0.9500 no
O1_11 C17_11 . 1.324(4) no
O1_11 H1_11 . 0.8400 no
O2_11 C17_11 . 1.232(4) no
O3_11 C19_11 . 1.363(4) no
O3_11 H3_11 . 0.8400 no
O4_11 C23_11 . 1.355(3) no
O4_11 H4_11 . 0.8400 no
C17_11 C18_11 . 1.467(4) no
C18_11 C19_11 . 1.411(4) no
C18_11 C23_11 . 1.419(4) no
C19_11 C20_11 . 1.382(4) no
C20_11 C21_11 . 1.375(4) no
C20_11 H20_11 . 0.9500 no
C21_11 C22_11 . 1.378(4) no
C21_11 H21_11 . 0.9500 no
C22_11 C23_11 . 1.377(4) no
C22_11 H22_11 . 0.9500 no
O1_12 C17_12 . 1.321(4) no
O1_12 H1_12 . 0.8400 no
O2_12 C17_12 . 1.229(4) no
O3_12 C19_12 . 1.363(4) no
O3_12 H3_12 . 0.8400 no
O4_12 C23_12 . 1.352(4) no
O4_12 H4_12 . 0.8400 no
C17_12 C18_12 . 1.463(4) no
C18_12 C19_12 . 1.397(5) no
C18_12 C23_12 . 1.421(4) no
C19_12 C20_12 . 1.384(4) no
C20_12 C21_12 . 1.393(4) no
C20_12 H20_12 . 0.9500 no
C21_12 C22_12 . 1.373(5) no
C21_12 H21_12 . 0.9500 no
C22_12 C23_12 . 1.389(4) no
C22_12 H22_12 . 0.9500 no

loop_
_geom_hbond_atom_site_label_D
_geom_hbond_atom_site_label_H
_geom_hbond_atom_site_label_A
_geom_hbond_site_symmetry_A
_geom_hbond_distance_DH
_geom_hbond_distance_HA
_geom_hbond_distance_DA
_geom_hbond_angle_DHA
O3_5 H3_5 O2_5 . 0.84 1.78 2.521(3) 147
O4_5 H4_5 O1_5 . 0.84 1.81 2.551(3) 146
O3_6 H3_6 O2_6 . 0.84 1.78 2.535(3) 148
O4_6 H4_6 O1_6 . 0.84 1.78 2.525(3) 148
O3_7 H3_7 O2_7 . 0.84 1.80 2.551(3) 147
O4_7 H4_7 O1_7 . 0.84 1.79 2.537(3) 147
O3_8 H3_8 O2_8 . 0.84 1.77 2.525(3) 148
O4_8 H4_8 O1_8 . 0.84 1.81 2.555(3) 148
O1_9 H1_9 O4_9 . 0.84 1.83 2.561(3) 145
O3_9 H3_9 O2_9 . 0.84 1.79 2.541(3) 148
O4_9 H4_9 O2_8 . 0.84 1.70 2.534(3) 174
O1_10 H1_10 O4_10 . 0.84 1.80 2.545(3) 146
O3_10 H3_10 O2_10 . 0.84 1.81 2.552(3) 147
O4_10 H4_10 O1_7 1_645 0.84 1.67 2.508(3) 175
O1_11 H1_11 O3_11 . 0.84 1.80 2.558(3) 149
O3_11 H3_11 O2_5 1_565 0.84 1.71 2.542(3) 173
O4_11 H4_11 O2_11 . 0.84 1.80 2.544(3) 147
O1_12 H1_12 O3_12 . 0.84 1.79 2.545(3) 149
O3_12 H3_12 O1_6 . 0.84 1.69 2.521(3) 170
O4_12 H4_12 O2_12 . 0.84 1.80 2.547(3) 147

loop_
_geom_torsion_atom_site_label_1
_geom_torsion_atom_site_label_2
_geom_torsion_atom_site_label_3
_geom_torsion_atom_site_label_4
_geom_torsion
_geom_torsion_publ_flag
C5_1 N1_1 C1_1 C2_1 -56.4(4) no
C9_1 N1_1 C1_1 C2_1 -177.5(3) no
C13_1 N1_1 C1_1 C2_1 63.1(4) no
N1_1 C1_1 C2_1 C3_1 -177.7(3) no
C1_1 C2_1 C3_1 C4_1 -178.4(3) no
C9_1 N1_1 C5_1 C6_1 58.3(3) no
C13_1 N1_1 C5_1 C6_1 179.1(3) no
C1_1 N1_1 C5_1 C6_1 -59.9(3) no
N1_1 C5_1 C6_1 C7_1 -179.6(3) no
C5_1 C6_1 C7_1 C8_1 176.9(3) no
C5_1 N1_1 C9_1 C10_1 56.8(3) no
C13_1 N1_1 C9_1 C10_1 -62.5(4) no
C1_1 N1_1 C9_1 C10_1 178.0(3) no
N1_1 C9_1 C10_1 C11_1 179.4(3) no
C9_1 C10_1 C11_1 C12_1 -177.7(3) no
C5_1 N1_1 C13_1 C14_1 176.1(3) no
C9_1 N1_1 C13_1 C14_1 -62.4(3) no
C1_1 N1_1 C13_1 C14_1 54.5(3) no
N1_1 C13_1 C14_1 C15_1 166.3(3) no
C13_1 C14_1 C15_1 C16_1 174.5(3) no
C5_2 N1_2 C1_2 C2_2 -59.0(3) no
C9_2 N1_2 C1_2 C2_2 -179.8(3) no
C13_2 N1_2 C1_2 C2_2 59.2(4) no
N1_2 C1_2 C2_2 C3_2 -178.3(3) no
C1_2 C2_2 C3_2 C4_2 -178.8(3) no
C1_2 N1_2 C5_2 C6_2 -63.2(3) no
C9_2 N1_2 C5_2 C6_2 55.8(4) no
C13_2 N1_2 C5_2 C6_2 176.5(3) no
N1_2 C5_2 C6_2 C7_2 168.2(3) no
C5_2 C6_2 C7_2 C8_2 175.1(3) no
C5_2 N1_2 C9_2 C10_2 63.9(3) no
C1_2 N1_2 C9_2 C10_2 -175.8(2) no
C13_2 N1_2 C9_2 C10_2 -54.7(3) no
N1_2 C9_2 C10_2 C11_2 -169.5(3) no
C9_2 C10_2 C11_2 C12_2 -176.0(3) no
C5_2 N1_2 C13_2 C14_2 176.1(3) no
C1_2 N1_2 C13_2 C14_2 56.3(4) no
C9_2 N1_2 C13_2 C14_2 -63.1(3) no
N1_2 C13_2 C14_2 C15_2 176.4(3) no
C13_2 C14_2 C15_2 C16_2 178.4(3) no
C5_3 N1_3 C1_3 C2_3 -55.3(4) no
C13_3 N1_3 C1_3 C2_3 62.2(4) no
C9_3 N1_3 C1_3 C2_3 -177.7(3) no
N1_3 C1_3 C2_3 C3_3 -175.7(3) no
C1_3 C2_3 C3_3 C4_3 -176.6(4) no
C13_3 N1_3 C5_3 C6_3 -179.8(3) no
C1_3 N1_3 C5_3 C6_3 -59.9(4) no
C9_3 N1_3 C5_3 C6_3 59.6(3) no
N1_3 C5_3 C6_3 C7_3 178.1(3) no
C5_3 C6_3 C7_3 C8_3 179.0(3) no
C5_3 N1_3 C9_3 C10_3 61.8(3) no
C13_3 N1_3 C9_3 C10_3 -56.6(4) no
C1_3 N1_3 C9_3 C10_3 -176.6(3) no
N1_3 C9_3 C10_3 C11_3 -171.4(3) no
C9_3 C10_3 C11_3 C12_3 -173.7(3) no
C5_3 N1_3 C13_3 C14_3 177.5(3) no
C1_3 N1_3 C13_3 C14_3 57.3(3) no
C9_3 N1_3 C13_3 C14_3 -60.8(4) no
N1_3 C13_3 C14_3 C15_3 177.1(3) no
C13_3 C14_3 C15_3 C16_3 176.7(3) no
C9_4 N1_4 C1_4 C2_4 -178.1(3) no
C5_4 N1_4 C1_4 C2_4 -57.4(3) no
C13_4 N1_4 C1_4 C2_4 60.4(3) no
N1_4 C1_4 C2_4 C3_4 179.3(3) no
C1_4 C2_4 C3_4 C4_4 -178.7(3) no
C9_4 N1_4 C5_4 C6_4 59.4(4) no
C1_4 N1_4 C5_4 C6_4 -58.6(3) no
C13_4 N1_4 C5_4 C6_4 -179.6(3) no
N1_4 C5_4 C6_4 C7_4 -177.1(3) no
C5_4 C6_4 C7_4 C8_4 179.6(3) no
C5_4 N1_4 C9_4 C10_4 58.4(3) no
C1_4 N1_4 C9_4 C10_4 178.7(3) no
C13_4 N1_4 C9_4 C10_4 -59.6(3) no
N1_4 C9_4 C10_4 C11_4 -179.8(3) no
C9_4 C10_4 C11_4 C12_4 -177.8(3) no
C9_4 N1_4 C13_4 C14_4 -61.8(4) no
C5_4 N1_4 C13_4 C14_4 177.3(3) no
C1_4 N1_4 C13_4 C14_4 57.1(4) no
N1_4 C13_4 C14_4 C15_4 174.8(3) no
C13_4 C14_4 C15_4 C16_4 176.7(3) no
O1_5 C17_5 C18_5 C19_5 -179.6(3) no
O2_5 C17_5 C18_5 C19_5 0.3(4) no
O1_5 C17_5 C18_5 C23_5 2.0(4) no
O2_5 C17_5 C18_5 C23_5 -178.0(2) no
C23_5 C18_5 C19_5 O3_5 180.0(3) no
C17_5 C18_5 C19_5 O3_5 1.6(4) no
C23_5 C18_5 C19_5 C20_5 -1.3(4) no
C17_5 C18_5 C19_5 C20_5 -179.7(3) no
O3_5 C19_5 C20_5 C21_5 179.0(3) no
C18_5 C19_5 C20_5 C21_5 0.3(5) no
C19_5 C20_5 C21_5 C22_5 0.2(5) no
C20_5 C21_5 C22_5 C23_5 0.4(5) no
C21_5 C22_5 C23_5 O4_5 178.3(3) no
C21_5 C22_5 C23_5 C18_5 -1.4(4) no
C19_5 C18_5 C23_5 O4_5 -177.8(3) no
C17_5 C18_5 C23_5 O4_5 0.6(4) no
C19_5 C18_5 C23_5 C22_5 1.9(4) no
C17_5 C18_5 C23_5 C22_5 -179.7(3) no
O2_6 C17_6 C18_6 C19_6 -1.2(4) no
O1_6 C17_6 C18_6 C19_6 179.1(3) no
O2_6 C17_6 C18_6 C23_6 179.8(3) no
O1_6 C17_6 C18_6 C23_6 0.1(4) no
C23_6 C18_6 C19_6 O3_6 177.6(3) no
C17_6 C18_6 C19_6 O3_6 -1.5(4) no
C23_6 C18_6 C19_6 C20_6 -2.2(4) no
C17_6 C18_6 C19_6 C20_6 178.8(3) no
O3_6 C19_6 C20_6 C21_6 -178.2(3) no
C18_6 C19_6 C20_6 C21_6 1.6(4) no
C19_6 C20_6 C21_6 C22_6 0.2(5) no
C20_6 C21_6 C22_6 C23_6 -1.3(5) no
C21_6 C22_6 C23_6 O4_6 -178.2(3) no
C21_6 C22_6 C23_6 C18_6 0.5(5) no
C19_6 C18_6 C23_6 O4_6 179.8(3) no
C17_6 C18_6 C23_6 O4_6 -1.2(4) no
C19_6 C18_6 C23_6 C22_6 1.2(4) no
C17_6 C18_6 C23_6 C22_6 -179.8(3) no
O2_7 C17_7 C18_7 C19_7 -3.1(4) no
O1_7 C17_7 C18_7 C19_7 177.1(3) no
O2_7 C17_7 C18_7 C23_7 177.5(3) no
O1_7 C17_7 C18_7 C23_7 -2.2(4) no
C23_7 C18_7 C19_7 O3_7 178.2(3) no
C17_7 C18_7 C19_7 O3_7 -1.2(4) no
C23_7 C18_7 C19_7 C20_7 -0.2(4) no
C17_7 C18_7 C19_7 C20_7 -179.6(3) no
O3_7 C19_7 C20_7 C21_7 -178.8(3) no
C18_7 C19_7 C20_7 C21_7 -0.3(5) no
C19_7 C20_7 C21_7 C22_7 1.1(5) no
C20_7 C21_7 C22_7 C23_7 -1.3(5) no
C21_7 C22_7 C23_7 O4_7 -178.8(3) no
C21_7 C22_7 C23_7 C18_7 0.7(5) no
C19_7 C18_7 C23_7 O4_7 179.5(3) no
C17_7 C18_7 C23_7 O4_7 -1.1(4) no
C19_7 C18_7 C23_7 C22_7 0.0(4) no
C17_7 C18_7 C23_7 C22_7 179.4(3) no
O1_8 C17_8 C18_8 C19_8 179.7(3) no
O2_8 C17_8 C18_8 C19_8 0.1(4) no
O1_8 C17_8 C18_8 C23_8 2.2(4) no
O2_8 C17_8 C18_8 C23_8 -177.4(3) no
C23_8 C18_8 C19_8 O3_8 179.5(3) no
C17_8 C18_8 C19_8 O3_8 2.0(4) no
C23_8 C18_8 C19_8 C20_8 -1.1(4) no
C17_8 C18_8 C19_8 C20_8 -178.6(3) no
O3_8 C19_8 C20_8 C21_8 179.6(3) no
C18_8 C19_8 C20_8 C21_8 0.2(5) no
C19_8 C20_8 C21_8 C22_8 -0.1(5) no
C20_8 C21_8 C22_8 C23_8 0.9(5) no
C21_8 C22_8 C23_8 O4_8 178.0(3) no
C21_8 C22_8 C23_8 C18_8 -1.8(4) no
C19_8 C18_8 C23_8 O4_8 -177.9(3) no
C17_8 C18_8 C23_8 O4_8 -0.3(4) no
C19_8 C18_8 C23_8 C22_8 1.8(4) no
C17_8 C18_8 C23_8 C22_8 179.5(3) no
O2_9 C17_9 C18_9 C23_9 176.8(3) no
O1_9 C17_9 C18_9 C23_9 -3.2(5) no
O2_9 C17_9 C18_9 C19_9 -2.6(5) no
O1_9 C17_9 C18_9 C19_9 177.4(3) no
C23_9 C18_9 C19_9 O3_9 -179.9(3) no
C17_9 C18_9 C19_9 O3_9 -0.5(4) no
C23_9 C18_9 C19_9 C20_9 0.9(4) no
C17_9 C18_9 C19_9 C20_9 -179.7(3) no
O3_9 C19_9 C20_9 C21_9 -178.7(3) no
C18_9 C19_9 C20_9 C21_9 0.6(4) no
C19_9 C20_9 C21_9 C22_9 -0.3(5) no
C20_9 C21_9 C22_9 C23_9 -1.4(5) no
C21_9 C22_9 C23_9 O4_9 -176.8(3) no
C21_9 C22_9 C23_9 C18_9 2.8(5) no
C19_9 C18_9 C23_9 O4_9 177.1(3) no
C17_9 C18_9 C23_9 O4_9 -2.3(4) no
C19_9 C18_9 C23_9 C22_9 -2.6(4) no
C17_9 C18_9 C23_9 C22_9 178.0(3) no
O2_10 C17_10 C18_10 C23_10 -177.4(3) no
O1_10 C17_10 C18_10 C23_10 3.5(5) no
O2_10 C17_10 C18_10 C19_10 3.4(5) no
O1_10 C17_10 C18_10 C19_10 -175.8(3) no
C23_10 C18_10 C19_10 O3_10 -179.0(3) no
C17_10 C18_10 C19_10 O3_10 0.4(4) no
C23_10 C18_10 C19_10 C20_10 0.6(4) no
C17_10 C18_10 C19_10 C20_10 179.9(3) no
O3_10 C19_10 C20_10 C21_10 178.6(3) no
C18_10 C19_10 C20_10 C21_10 -1.0(5) no
C19_10 C20_10 C21_10 C22_10 -0.1(5) no
C20_10 C21_10 C22_10 C23_10 1.4(5) no
C21_10 C22_10 C23_10 O4_10 177.5(3) no
C21_10 C22_10 C23_10 C18_10 -1.8(5) no
C19_10 C18_10 C23_10 O4_10 -178.5(3) no
C17_10 C18_10 C23_10 O4_10 2.2(4) no
C19_10 C18_10 C23_10 C22_10 0.8(5) no
C17_10 C18_10 C23_10 C22_10 -178.5(3) no
O2_11 C17_11 C18_11 C19_11 175.6(3) no
O1_11 C17_11 C18_11 C19_11 -5.0(5) no
O2_11 C17_11 C18_11 C23_11 -2.9(5) no
O1_11 C17_11 C18_11 C23_11 176.4(3) no
C23_11 C18_11 C19_11 O3_11 177.9(3) no
C17_11 C18_11 C19_11 O3_11 -0.7(4) no
C23_11 C18_11 C19_11 C20_11 -1.9(4) no
C17_11 C18_11 C19_11 C20_11 179.5(3) no
O3_11 C19_11 C20_11 C21_11 -177.5(3) no
C18_11 C19_11 C20_11 C21_11 2.3(5) no
C19_11 C20_11 C21_11 C22_11 -1.3(5) no
C20_11 C21_11 C22_11 C23_11 0.1(5) no
C21_11 C22_11 C23_11 O4_11 -179.2(3) no
C21_11 C22_11 C23_11 C18_11 0.3(5) no
C19_11 C18_11 C23_11 O4_11 -179.9(3) no
C17_11 C18_11 C23_11 O4_11 -1.3(4) no
C19_11 C18_11 C23_11 C22_11 0.6(4) no
C17_11 C18_11 C23_11 C22_11 179.3(3) no
O2_12 C17_12 C18_12 C19_12 -176.1(3) no
O1_12 C17_12 C18_12 C19_12 4.1(5) no
O2_12 C17_12 C18_12 C23_12 3.5(5) no
O1_12 C17_12 C18_12 C23_12 -176.3(3) no
C23_12 C18_12 C19_12 O3_12 -176.7(3) no
C17_12 C18_12 C19_12 O3_12 2.9(5) no
C23_12 C18_12 C19_12 C20_12 1.9(5) no
C17_12 C18_12 C19_12 C20_12 -178.4(3) no
O3_12 C19_12 C20_12 C21_12 177.1(3) no
C18_12 C19_12 C20_12 C21_12 -1.5(5) no
C19_12 C20_12 C21_12 C22_12 -0.7(5) no
C20_12 C21_12 C22_12 C23_12 2.2(5) no
C21_12 C22_12 C23_12 O4_12 178.2(3) no
C21_12 C22_12 C23_12 C18_12 -1.6(4) no
C19_12 C18_12 C23_12 O4_12 179.8(3) no
C17_12 C18_12 C23_12 O4_12 0.2(4) no
C19_12 C18_12 C23_12 C22_12 -0.4(4) no
C17_12 C18_12 C23_12 C22_12 180.0(3) no

loop_
_cod_related_entry_id
_cod_related_entry_database
_cod_related_entry_code
1 ChemSpider 30654687
